data_7130117
loop_
_publ_author_name
'Puerta Lombardi, Braulio M.'
'Pezoulas, Ethan R.'
'Suvinen, Roope A.'
'Harrison, Alexander'
'Dubrawski, Zachary S.'
'Gelfand, Benjamin S.'
'Tuononen, Heikki M.'
'Roesler, Roland'

_publ_section_title
;
 Bis[cyclic (alkyl)(amino)carbene] isomers: Stable trans-bis(CAAC) versus
 facile olefin formation for cis-bis(CAAC)
;
_journal_name_full 'Chemical Communications'
_journal_paper_doi 10.1039/D2CC01476A
_journal_year 2022
_chemical_formula_moiety 'C40 H61 N3'
_chemical_formula_sum 'C40 H61 N3'
_chemical_formula_weight 583.91
_space_group_crystal_system triclinic
_space_group_IT_number 2
_space_group_name_Hall '-P 1'
_space_group_name_H-M_alt 'P -1'
_atom_sites_solution_hydrogens mixed
_atom_sites_solution_primary dual
_audit_creation_date 2021-09-03
_audit_creation_method
;
Olex2 1.3
(compiled 2020.11.12 svn.r5f609507 for OlexSys, GUI svn.r6272)
;
_audit_update_record
;
2021-12-27 deposited with the CCDC.	2022-04-27 downloaded from the CCDC.
;
_cell_angle_alpha 108.7680(10)
_cell_angle_beta 96.6350(10)
_cell_angle_gamma 99.3050(10)
_cell_formula_units_Z 4
_cell_length_a 9.9563(10)
_cell_length_b 16.8762(17)
_cell_length_c 22.908(2)
_cell_measurement_reflns_used 9960
_cell_measurement_temperature 173.15
_cell_measurement_theta_max 27.488
_cell_measurement_theta_min 2.397
_cell_volume 3538.2(6)
_computing_cell_refinement 'SAINT V8.40A (Bruker, 2019)'
_computing_data_reduction 'SAINT V8.40A (Bruker, 2019)'
_computing_molecular_graphics 'Olex2 1.3 (Dolomanov et al., 2009)'
_computing_publication_material 'Olex2 1.3 (Dolomanov et al., 2009)'
_computing_structure_refinement 'SHELXL 2018/3 (Sheldrick, 2015)'
_computing_structure_solution 'SHELXT 2018/2 (Sheldrick, 2018)'
_diffrn_ambient_temperature 173.15
_diffrn_measured_fraction_theta_full 1.000
_diffrn_measured_fraction_theta_max 0.999
_diffrn_measurement_device_type 'Bruker APEX-II CCD'
_diffrn_measurement_method '\f and \w scans'
_diffrn_radiation_type MoK\a
_diffrn_radiation_wavelength 0.71073
_diffrn_reflns_av_R_equivalents 0.0653
_diffrn_reflns_av_unetI/netI 0.0668
_diffrn_reflns_Laue_measured_fraction_full 1.000
_diffrn_reflns_Laue_measured_fraction_max 0.999
_diffrn_reflns_limit_h_max 12
_diffrn_reflns_limit_h_min -12
_diffrn_reflns_limit_k_max 21
_diffrn_reflns_limit_k_min -21
_diffrn_reflns_limit_l_max 29
_diffrn_reflns_limit_l_min -29
_diffrn_reflns_number 65921
_diffrn_reflns_point_group_measured_fraction_full 1.000
_diffrn_reflns_point_group_measured_fraction_max 0.999
_diffrn_reflns_theta_full 25.242
_diffrn_reflns_theta_max 27.537
_diffrn_reflns_theta_min 0.954
_diffrn_source_current 30.0
_diffrn_source_power 1.5
_diffrn_source_voltage 50.0
_diffrn_standards_number 0
_exptl_absorpt_coefficient_mu 0.063
_exptl_absorpt_correction_T_max 0.7456
_exptl_absorpt_correction_T_min 0.7166
_exptl_absorpt_correction_type multi-scan
_exptl_absorpt_process_details
;
SADABS-2016/2 (Bruker,2016/2) was used for absorption correction.
wR2(int) was 0.0704 before and 0.0487 after correction.
The Ratio of minimum to maximum transmission is 0.9611.
The \l/2 correction factor is Not present.
;
_exptl_crystal_colour 'clear colourless'
_exptl_crystal_colour_lustre clear
_exptl_crystal_colour_primary colourless
_exptl_crystal_density_diffrn 1.096
_exptl_crystal_description block
_exptl_crystal_F_000 1288
_exptl_crystal_size_max 0.498
_exptl_crystal_size_mid 0.276
_exptl_crystal_size_min 0.142
_refine_diff_density_max 1.530
_refine_diff_density_min -0.627
_refine_diff_density_rms 0.053
_refine_ls_extinction_method none
_refine_ls_goodness_of_fit_ref 1.024
_refine_ls_hydrogen_treatment constr
_refine_ls_matrix_type full
_refine_ls_number_parameters 889
_refine_ls_number_reflns 16272
_refine_ls_number_restraints 173
_refine_ls_restrained_S_all 1.050
_refine_ls_R_factor_all 0.1318
_refine_ls_R_factor_gt 0.0755
_refine_ls_shift/su_max 0.000
_refine_ls_shift/su_mean 0.000
_refine_ls_structure_factor_coef Fsqd
_refine_ls_weighting_details 'w=1/[\s^2^(Fo^2^)+(0.0749P)^2^+3.2806P] where P=(Fo^2^+2Fc^2^)/3'
_refine_ls_weighting_scheme calc
_refine_ls_wR_factor_gt 0.1730
_refine_ls_wR_factor_ref 0.2041
_reflns_Friedel_coverage 0.000
_reflns_number_gt 9770
_reflns_number_total 16272
_reflns_threshold_expression 'I > 2\s(I)'
_cod_data_source_file d2cc01476a2.cif
_cod_data_source_block mo_20210814_newmecnactivation_
_cod_database_code 7130117
_shelx_shelxl_version_number 2018/3
_shelx_space_group_comment
;
The symmetry employed for this shelxl refinement is uniquely defined
by the following loop, which should always be used as a source of
symmetry information in preference to the above space-group names.
They are only intended as comments.
;
_shelx_estimated_absorpt_t_max 0.991
_shelx_estimated_absorpt_t_min 0.969
_olex2_refinement_description
;
1. Fixed Uiso
 At 1.2 times of:
  All C(H) groups, All C(H,H) groups, All C(H,H,H,H) groups, All N(H) groups
 At 1.5 times of:
  All C(H,H,H) groups
2. Restrained distances
 N2-C7B \\sim N2-C7A \\sim N1-C1A \\sim N1-C1B
 with sigma of 0.02
 N3-C1A \\sim N3-C1B \\sim N3-C7B \\sim N3-C7A
 with sigma of 0.02
 C4-C3A \\sim C4-C3B
 with sigma of 0.02
 C3A-C2 \\sim C3B-C2
 with sigma of 0.02
 N2-C10A \\sim N2-C10B
 with sigma of 0.02
 C9-C10A \\sim C9-C10B
 with sigma of 0.02
 C11B-C10B \\sim C11A-C10A \\sim C12B-C10B \\sim C12A-C10A
 with sigma of 0.02
 C32B-C31B \\sim C32A-C31A \\sim C33B-C32B \\sim C33A-C32A
 with sigma of 0.02
 C32B-C30 \\sim C32A-C30
 with sigma of 0.02
3. Uiso/Uaniso restraints and constraints
C7A \\sim C7B \\sim C1A \\sim C1B: within 2A with sigma of 0.02 and sigma for
terminal atoms of 0.04 within 2A
C3A \\sim C3B: within 2A with sigma of 0.02 and sigma for terminal atoms of
0.04 within 2A
C12A \\sim C12B \\sim C11B \\sim C11A \\sim C10B \\sim C10A: within 2A with
sigma of 0.02 and sigma for terminal atoms of 0.04 within 2A
C32B \\sim C32A \\sim C33A \\sim C33B \\sim C31A \\sim C31B: within 2A with
sigma of 0.02 and sigma for terminal atoms of 0.04 within 2A
4. Others
 Sof(C1B)=Sof(H1B)=1-FVAR(1)
 Sof(C1A)=Sof(H1A)=FVAR(1)
 Sof(C7B)=Sof(H7B)=1-FVAR(2)
 Sof(C7A)=Sof(H7A)=FVAR(2)
 Sof(C3B)=Sof(H3BA)=Sof(H3BB)=1-FVAR(3)
 Sof(C3A)=Sof(H3AA)=Sof(H3AB)=FVAR(3)
 Sof(H9BC)=Sof(H9BD)=Sof(C10B)=Sof(C11B)=Sof(H11A)=Sof(H11B)=Sof(H11C)=
 Sof(C12B)=Sof(H12A)=Sof(H12B)=Sof(H12C)=1-FVAR(4)
 Sof(H9AA)=Sof(H9AB)=Sof(C12A)=Sof(H12D)=Sof(H12E)=Sof(H12F)=Sof(C10A)=
 Sof(C11A)=Sof(H11D)=Sof(H11E)=Sof(H11F)=FVAR(4)
 Sof(C32B)=Sof(H32B)=Sof(C31B)=Sof(H31A)=Sof(H31B)=Sof(H31C)=Sof(C33B)=
 Sof(H33A)=Sof(H33B)=Sof(H33C)=1-FVAR(5)
 Sof(C31A)=Sof(H31D)=Sof(H31E)=Sof(H31F)=Sof(C32A)=Sof(H32A)=Sof(C33A)=
 Sof(H33D)=Sof(H33E)=Sof(H33F)=FVAR(5)
5.a Riding coordinates:
 N6(H6)
5.b Ternary CH refined with riding coordinates:
 C47(H47), C41(H41), C75(H75), C23(H23), C63(H63), C20(H20), C72(H72),
 C60(H60), C35(H35), C32B(H32B), C7B(H7B), C1B(H1B), C1A(H1A), C7A(H7A),
 C32A(H32A)
5.c Secondary CH2 refined with riding coordinates:
 C80(H80A,H80B), C78(H78A,H78B), C43(H43A,H43B), C79(H79A,H79B), C77(H77A,
 H77B), C49(H49A,H49B), C37(H37A,H37B), C9(H9BC,H9BD), C9(H9AA,H9AB), C38(H38A,
 H38B), C39(H39A,H39B), C40(H40A,H40B), C3B(H3BA,H3BB), C3A(H3AA,H3AB)
5.d Aromatic/amide H refined with riding coordinates:
 N3(H3), C67(H67), C68(H68), C69(H69), C17(H17), C15(H15), C57(H57), C16(H16),
 C27(H27), C29(H29), C28(H28), C56(H56), C55(H55)
5.e Idealised Me refined as rotating group:
 C46(H46A,H46B,H46C), C45(H45A,H45B,H45C), C74(H74A,H74B,H74C), C52(H52A,H52B,
 H52C), C51(H51A,H51B,H51C), C73(H73A,H73B,H73C), C76(H76A,H76B,H76C), C64(H64A,
 H64B,H64C), C59(H59A,H59B,H59C), C71(H71A,H71B,H71C), C24(H24A,H24B,H24C),
 C22(H22A,H22B,H22C), C21(H21A,H21B,H21C), C61(H61A,H61B,H61C), C19(H19A,H19B,
 H19C), C34(H34A,H34B,H34C), C36(H36A,H36B,H36C), C62(H62A,H62B,H62C),
 C31B(H31A,H31B,H31C), C6(H6A,H6B,H6C), C5(H5A,H5B,H5C), C33B(H33A,H33B,H33C),
 C11B(H11A,H11B,H11C), C12B(H12A,H12B,H12C), C12A(H12D,H12E,H12F), C11A(H11D,
 H11E,H11F), C31A(H31D,H31E,H31F), C33A(H33D,H33E,H33F)
;
_olex2_submission_special_instructions 'No special instructions were received'

loop_
_space_group_symop_operation_xyz
'x, y, z'
'-x, -y, -z'

loop_
_atom_site_label
_atom_site_type_symbol
_atom_site_fract_x
_atom_site_fract_y
_atom_site_fract_z
_atom_site_U_iso_or_equiv
_atom_site_adp_type
_atom_site_occupancy
_atom_site_site_symmetry_order
_atom_site_calc_flag
_atom_site_refinement_flags_posn
_atom_site_refinement_flags_adp
_atom_site_refinement_flags_occupancy
_atom_site_disorder_assembly
_atom_site_disorder_group
N4 N 0.75698(19) 0.49529(12) 0.14822(9) 0.0229(4) Uani 1 1 d . . . . .
N5 N 0.8361(2) 0.59582(12) 0.37229(9) 0.0230(4) Uani 1 1 d . . . . .
N6 N 0.7953(2) 0.54426(13) 0.26064(9) 0.0250(4) Uani 1 1 d . . . . .
H6 H 0.879683 0.539504 0.259142 0.030 Uiso 1 1 d R U . . .
N1 N 0.3991(2) -0.06000(13) 0.14340(10) 0.0328(5) Uani 1 1 d D . . . .
N3 N 0.3945(3) 0.01491(14) 0.25040(11) 0.0446(7) Uani 1 1 d D . . . .
H3 H 0.414881 0.064594 0.245144 0.053 Uiso 1 1 calc R U . A 2
N2 N 0.3754(3) 0.08678(14) 0.35685(11) 0.0416(6) Uani 1 1 d D . . . .
C65 C 0.9676(2) 0.57198(15) 0.37913(10) 0.0225(5) Uani 1 1 d . . . . .
C53 C 0.8889(2) 0.51827(15) 0.13137(11) 0.0240(5) Uani 1 1 d . . . . .
C47 C 0.7797(2) 0.61086(15) 0.31637(11) 0.0228(5) Uani 1 1 d . . . . .
H47 H 0.830663 0.667350 0.316983 0.027 Uiso 1 1 calc R U . . .
C41 C 0.7239(2) 0.55256(14) 0.20420(10) 0.0218(5) Uani 1 1 d . . . . .
H41 H 0.753774 0.612757 0.205640 0.026 Uiso 1 1 calc R U . . .
C42 C 0.5630(2) 0.53100(15) 0.19664(11) 0.0250(5) Uani 1 1 d . . . . .
C66 C 0.9695(3) 0.49128(15) 0.38478(11) 0.0261(5) Uani 1 1 d . . . . .
C48 C 0.6298(2) 0.61726(15) 0.32523(11) 0.0255(5) Uani 1 1 d . . . . .
C25 C 0.2529(3) 0.12017(15) 0.35114(11) 0.0291(6) Uani 1 1 d . . . . .
C13 C 0.3613(3) 0.00435(15) 0.12010(11) 0.0277(5) Uani 1 1 d . . . . .
C44 C 0.6331(2) 0.43955(15) 0.10176(11) 0.0267(5) Uani 1 1 d . . . . .
C58 C 0.9896(3) 0.46994(16) 0.13653(11) 0.0283(5) Uani 1 1 d . . . . .
C18 C 0.4675(3) 0.06531(15) 0.11337(11) 0.0271(5) Uani 1 1 d . . . . .
C50 C 0.7835(3) 0.64725(16) 0.42756(11) 0.0294(6) Uani 1 1 d . . . . .
C70 C 1.0928(3) 0.62471(16) 0.37916(11) 0.0278(5) Uani 1 1 d . . . . .
C80 C 0.5363(3) 0.52864(17) 0.30645(12) 0.0304(6) Uani 1 1 d . . . . .
H80A H 0.445295 0.535224 0.318552 0.036 Uiso 1 1 calc R U . . .
H80B H 0.577514 0.495949 0.330083 0.036 Uiso 1 1 calc R U . . .
C78 C 0.5658(3) 0.66733(16) 0.28801(12) 0.0310(6) Uani 1 1 d . . . . .
H78A H 0.637062 0.717033 0.290331 0.037 Uiso 1 1 calc R U . . .
H78B H 0.490080 0.689717 0.307961 0.037 Uiso 1 1 calc R U . . .
C75 C 0.8383(3) 0.42626(16) 0.37759(12) 0.0304(6) Uani 1 1 d . . . . .
H75 H 0.759404 0.456350 0.379590 0.037 Uiso 1 1 calc R U . . .
C43 C 0.5165(3) 0.48343(17) 0.12581(12) 0.0306(6) Uani 1 1 d . . . . .
H43A H 0.499486 0.524246 0.104390 0.037 Uiso 1 1 calc R U . . .
H43B H 0.429940 0.440251 0.117474 0.037 Uiso 1 1 calc R U . . .
C79 C 0.5138(3) 0.47683(17) 0.23564(12) 0.0308(6) Uani 1 1 d . . . . .
H79A H 0.563943 0.429500 0.229303 0.037 Uiso 1 1 calc R U . . .
H79B H 0.414002 0.451106 0.220287 0.037 Uiso 1 1 calc R U . . .
C77 C 0.5079(3) 0.61372(17) 0.21856(12) 0.0321(6) Uani 1 1 d . . . . .
H77A H 0.405697 0.598827 0.212396 0.038 Uiso 1 1 calc R U . . .
H77B H 0.533204 0.648550 0.192441 0.038 Uiso 1 1 calc R U . . .
C26 C 0.2546(3) 0.19317(15) 0.33379(12) 0.0315(6) Uani 1 1 d . . . . .
C14 C 0.2216(3) 0.01024(16) 0.10724(12) 0.0315(6) Uani 1 1 d . . . . .
C23 C 0.6207(3) 0.06928(16) 0.13213(12) 0.0317(6) Uani 1 1 d . . . . .
H23 H 0.629806 0.016565 0.141922 0.038 Uiso 1 1 calc R U . . .
C54 C 0.9199(3) 0.58893(16) 0.11138(12) 0.0304(6) Uani 1 1 d . . . . .
C67 C 1.0972(3) 0.46870(17) 0.39496(12) 0.0325(6) Uani 1 1 d . . . . .
H67 H 1.099435 0.415191 0.400017 0.039 Uiso 1 1 calc R U . . .
C68 C 1.2194(3) 0.52226(18) 0.39780(12) 0.0358(6) Uani 1 1 d . . . . .
H68 H 1.305134 0.506369 0.405717 0.043 Uiso 1 1 calc R U . . .
C63 C 0.9682(3) 0.39598(17) 0.16093(13) 0.0332(6) Uani 1 1 d . . . . .
H63 H 0.872703 0.388811 0.170766 0.040 Uiso 1 1 calc R U . . .
C69 C 1.2169(3) 0.59848(18) 0.38915(13) 0.0353(6) Uani 1 1 d . . . . .
H69 H 1.301521 0.634459 0.389954 0.042 Uiso 1 1 calc R U . . .
C17 C 0.4313(3) 0.12859(16) 0.09154(12) 0.0351(6) Uani 1 1 d . . . . .
H17 H 0.502176 0.169454 0.086341 0.042 Uiso 1 1 calc R U . . .
C15 C 0.1921(3) 0.07503(18) 0.08576(13) 0.0385(7) Uani 1 1 d . . . . .
H15 H 0.098492 0.079183 0.076711 0.046 Uiso 1 1 calc R U . . .
C49 C 0.6536(3) 0.66725(18) 0.39602(12) 0.0340(6) Uani 1 1 d . . . . .
H49A H 0.572156 0.650037 0.413636 0.041 Uiso 1 1 calc R U . . .
H49B H 0.667337 0.729453 0.403790 0.041 Uiso 1 1 calc R U . . .
C46 C 0.6098(3) 0.34774(16) 0.10289(13) 0.0351(6) Uani 1 1 d . . . . .
H46A H 0.608015 0.349323 0.145928 0.053 Uiso 1 1 calc R U . . .
H46B H 0.685056 0.320951 0.087358 0.053 Uiso 1 1 calc R U . . .
H46C H 0.521377 0.314441 0.076089 0.053 Uiso 1 1 calc R U . . .
C45 C 0.6425(3) 0.43521(18) 0.03505(12) 0.0364(6) Uani 1 1 d . . . . .
H45A H 0.558842 0.397418 0.006573 0.055 Uiso 1 1 calc R U . . .
H45B H 0.723747 0.412698 0.022882 0.055 Uiso 1 1 calc R U . . .
H45C H 0.650812 0.492718 0.032689 0.055 Uiso 1 1 calc R U . . .
C30 C 0.1268(3) 0.07701(17) 0.35979(12) 0.0344(6) Uani 1 1 d D . . . .
C20 C 0.1008(3) -0.04789(19) 0.11776(13) 0.0391(7) Uani 1 1 d . . . . .
H20 H 0.137443 -0.093356 0.129729 0.047 Uiso 1 1 calc R U . . .
C72 C 1.1006(3) 0.70720(16) 0.36495(13) 0.0335(6) Uani 1 1 d . . . . .
H72 H 1.007749 0.722471 0.366210 0.040 Uiso 1 1 calc R U . . .
C60 C 0.8200(3) 0.64731(17) 0.10681(13) 0.0346(6) Uani 1 1 d . . . . .
H60 H 0.728571 0.621379 0.114065 0.041 Uiso 1 1 calc R U . . .
C57 C 1.1175(3) 0.49235(19) 0.12053(14) 0.0396(7) Uani 1 1 d . . . . .
H57 H 1.185389 0.459482 0.123370 0.048 Uiso 1 1 calc R U . . .
C16 C 0.2950(3) 0.13316(18) 0.07734(13) 0.0403(7) Uani 1 1 d . . . . .
H16 H 0.272393 0.176128 0.061852 0.048 Uiso 1 1 calc R U . . .
C74 C 0.8108(3) 0.35465(17) 0.31324(13) 0.0389(7) Uani 1 1 d . . . . .
H74A H 0.888687 0.325634 0.309360 0.058 Uiso 1 1 calc R U . . .
H74B H 0.800157 0.379368 0.280114 0.058 Uiso 1 1 calc R U . . .
H74C H 0.725841 0.313271 0.309202 0.058 Uiso 1 1 calc R U . . .
C27 C 0.1322(3) 0.22263(17) 0.32793(14) 0.0405(7) Uani 1 1 d . . . . .
H27 H 0.133153 0.272114 0.316592 0.049 Uiso 1 1 calc R U . . .
C4 C 0.4133(3) -0.14524(16) 0.10201(15) 0.0419(7) Uani 1 1 d D . . . .
C35 C 0.3825(3) 0.24020(16) 0.31943(14) 0.0388(7) Uani 1 1 d . . . . .
H35 H 0.460020 0.211216 0.325908 0.047 Uiso 1 1 calc R U . . .
C29 C 0.0085(3) 0.10968(18) 0.35337(15) 0.0447(7) Uani 1 1 d . . . . .
H29 H -0.075942 0.081177 0.359708 0.054 Uiso 1 1 calc R U . . .
C52 C 0.7477(4) 0.5960(2) 0.46961(13) 0.0468(8) Uani 1 1 d . . . . .
H52A H 0.674412 0.545637 0.446058 0.070 Uiso 1 1 calc R U . . .
H52B H 0.715722 0.631869 0.505960 0.070 Uiso 1 1 calc R U . . .
H52C H 0.830041 0.577642 0.483868 0.070 Uiso 1 1 calc R U . . .
C28 C 0.0109(3) 0.18236(18) 0.33805(15) 0.0445(7) Uani 1 1 d . . . . .
H28 H -0.070629 0.204252 0.334541 0.053 Uiso 1 1 calc R U . . .
C56 C 1.1480(3) 0.5607(2) 0.10079(15) 0.0488(8) Uani 1 1 d . . . . .
H56 H 1.235955 0.575130 0.090261 0.059 Uiso 1 1 calc R U . . .
C55 C 1.0494(3) 0.60840(19) 0.09639(14) 0.0424(7) Uani 1 1 d . . . . .
H55 H 1.070722 0.655749 0.082748 0.051 Uiso 1 1 calc R U . . .
C51 C 0.8862(3) 0.72971(19) 0.46838(14) 0.0476(8) Uani 1 1 d . . . . .
H51A H 0.973410 0.715830 0.482274 0.071 Uiso 1 1 calc R U . . .
H51B H 0.847766 0.758729 0.505008 0.071 Uiso 1 1 calc R U . . .
H51C H 0.903159 0.767416 0.444024 0.071 Uiso 1 1 calc R U . . .
C73 C 1.1302(3) 0.69237(19) 0.29847(14) 0.0419(7) Uani 1 1 d . . . . .
H73A H 1.220177 0.676287 0.295663 0.063 Uiso 1 1 calc R U . . .
H73B H 1.131736 0.745075 0.288936 0.063 Uiso 1 1 calc R U . . .
H73C H 1.057745 0.646286 0.268325 0.063 Uiso 1 1 calc R U . . .
C76 C 0.8423(3) 0.38777(19) 0.42976(14) 0.0434(7) Uani 1 1 d . . . . .
H76A H 0.750717 0.353398 0.426722 0.065 Uiso 1 1 calc R U . . .
H76B H 0.868094 0.433979 0.470632 0.065 Uiso 1 1 calc R U . . .
H76C H 0.910464 0.351336 0.425300 0.065 Uiso 1 1 calc R U . . .
C32B C 0.090(3) -0.0142(10) 0.3628(11) 0.036(4) Uani 0.29(2) 1 d D U P B 2
H32B H 0.179738 -0.028989 0.374872 0.043 Uiso 0.29(2) 1 calc R U P B 2
C64 C 1.0702(3) 0.4154(2) 0.22157(15) 0.0498(8) Uani 1 1 d . . . . .
H64A H 1.165007 0.423306 0.213367 0.075 Uiso 1 1 calc R U . . .
H64B H 1.052472 0.367572 0.237020 0.075 Uiso 1 1 calc R U . . .
H64C H 1.058442 0.467796 0.253158 0.075 Uiso 1 1 calc R U . . .
C59 C 0.8710(3) 0.73621(18) 0.15751(15) 0.0467(8) Uani 1 1 d . . . . .
H59A H 0.958869 0.763885 0.150338 0.070 Uiso 1 1 calc R U . . .
H59B H 0.884681 0.730313 0.198849 0.070 Uiso 1 1 calc R U . . .
H59C H 0.802187 0.771206 0.155729 0.070 Uiso 1 1 calc R U . . .
C71 C 1.2072(3) 0.78245(19) 0.41301(15) 0.0473(8) Uani 1 1 d . . . . .
H71A H 1.189476 0.788588 0.455286 0.071 Uiso 1 1 calc R U . . .
H71B H 1.199914 0.835168 0.404672 0.071 Uiso 1 1 calc R U . . .
H71C H 1.300390 0.771737 0.409836 0.071 Uiso 1 1 calc R U . . .
C24 C 0.7013(3) 0.0715(2) 0.07950(15) 0.0484(8) Uani 1 1 d . . . . .
H24A H 0.700682 0.125097 0.071539 0.073 Uiso 1 1 calc R U . . .
H24B H 0.657912 0.022905 0.041310 0.073 Uiso 1 1 calc R U . . .
H24C H 0.796992 0.067781 0.091949 0.073 Uiso 1 1 calc R U . . .
C22 C 0.6839(4) 0.14675(19) 0.19107(14) 0.0486(8) Uani 1 1 d . . . . .
H22A H 0.781618 0.146983 0.203326 0.073 Uiso 1 1 calc R U . . .
H22B H 0.634396 0.143660 0.225108 0.073 Uiso 1 1 calc R U . . .
H22C H 0.676276 0.199354 0.182608 0.073 Uiso 1 1 calc R U . . .
C8 C 0.5039(4) -0.0226(2) 0.33874(15) 0.0539(9) Uani 1 1 d . . . . .
C21 C -0.0103(3) -0.0923(2) 0.05888(15) 0.0538(8) Uani 1 1 d . . . . .
H21A H -0.050825 -0.049294 0.047065 0.081 Uiso 1 1 calc R U . . .
H21B H -0.082707 -0.131797 0.067310 0.081 Uiso 1 1 calc R U . . .
H21C H 0.031611 -0.124428 0.024543 0.081 Uiso 1 1 calc R U . . .
C61 C 0.7976(4) 0.6566(2) 0.04186(15) 0.0508(8) Uani 1 1 d . . . . .
H61A H 0.725166 0.689021 0.039531 0.076 Uiso 1 1 calc R U . . .
H61B H 0.769395 0.599644 0.009357 0.076 Uiso 1 1 calc R U . . .
H61C H 0.883977 0.686929 0.035378 0.076 Uiso 1 1 calc R U . . .
C19 C 0.0362(3) 0.0018(2) 0.17196(15) 0.0534(9) Uani 1 1 d . . . . .
H19A H 0.107033 0.027950 0.209968 0.080 Uiso 1 1 calc R U . . .
H19B H -0.038480 -0.037506 0.179247 0.080 Uiso 1 1 calc R U . . .
H19C H -0.001281 0.046633 0.161352 0.080 Uiso 1 1 calc R U . . .
C34 C 0.4248(4) 0.33304(18) 0.36328(17) 0.0550(9) Uani 1 1 d . . . . .
H34A H 0.352573 0.363730 0.356146 0.082 Uiso 1 1 calc R U . . .
H34B H 0.511926 0.360088 0.355085 0.082 Uiso 1 1 calc R U . . .
H34C H 0.437263 0.335053 0.406838 0.082 Uiso 1 1 calc R U . . .
C2 C 0.4653(4) -0.1265(2) 0.21299(17) 0.0614(11) Uani 1 1 d D . . . .
C37 C 0.4041(4) -0.1684(3) 0.25512(15) 0.0614(10) Uani 1 1 d . . . . .
H37A H 0.433269 -0.223609 0.247794 0.074 Uiso 1 1 calc R U . . .
H37B H 0.302062 -0.181220 0.243124 0.074 Uiso 1 1 calc R U . . .
C9 C 0.5280(4) 0.0310(2) 0.40913(16) 0.0573(9) Uani 1 1 d D . . . .
H9BC H 0.628090 0.056398 0.423473 0.069 Uiso 0.347(6) 1 calc R U P C 2
H9BD H 0.502363 -0.008023 0.432262 0.069 Uiso 0.347(6) 1 calc R U P C 2
H9AA H 0.469717 0.001671 0.431417 0.069 Uiso 0.653(6) 1 calc R U P C 1
H9AB H 0.626302 0.041117 0.428497 0.069 Uiso 0.653(6) 1 calc R U P C 1
C36 C 0.3608(4) 0.2358(2) 0.25104(16) 0.0614(9) Uani 1 1 d . . . . .
H36A H 0.340218 0.175851 0.223230 0.092 Uiso 1 1 calc R U . . .
H36B H 0.444994 0.266465 0.243009 0.092 Uiso 1 1 calc R U . . .
H36C H 0.283330 0.262406 0.243145 0.092 Uiso 1 1 calc R U . . .
C62 C 0.9788(4) 0.3119(2) 0.11183(17) 0.0561(9) Uani 1 1 d . . . . .
H62A H 0.915263 0.301522 0.072899 0.084 Uiso 1 1 calc R U . . .
H62B H 0.954262 0.264672 0.127386 0.084 Uiso 1 1 calc R U . . .
H62C H 1.073779 0.315467 0.103764 0.084 Uiso 1 1 calc R U . . .
C38 C 0.4436(4) -0.1156(3) 0.32582(15) 0.0576(9) Uani 1 1 d . . . . .
H38A H 0.360126 -0.120030 0.345244 0.069 Uiso 1 1 calc R U . . .
H38B H 0.511726 -0.140230 0.345608 0.069 Uiso 1 1 calc R U . . .
C31B C 0.020(3) -0.0842(17) 0.2993(13) 0.056(5) Uani 0.29(2) 1 d D U P B 2
H31A H -0.006172 -0.139176 0.305430 0.083 Uiso 0.29(2) 1 calc R U P B 2
H31B H 0.084481 -0.089159 0.269791 0.083 Uiso 0.29(2) 1 calc R U P B 2
H31C H -0.063147 -0.068773 0.282474 0.083 Uiso 0.29(2) 1 calc R U P B 2
C10B C 0.4435(12) 0.1072(6) 0.4277(5) 0.042(3) Uani 0.347(6) 1 d D U P C 2
C7B C 0.3818(5) 0.0080(3) 0.30673(17) 0.0242(12) Uani 0.681(10) 1 d D U P C 2
H7B H 0.294459 -0.034689 0.300714 0.029 Uiso 0.681(10) 1 calc R U P C 2
C1B C 0.3714(5) -0.0675(2) 0.19850(16) 0.0220(11) Uani 0.654(8) 1 d D U P C 2
H1B H 0.272528 -0.097274 0.191738 0.026 Uiso 0.654(8) 1 calc R U P C 2
C39 C 0.6151(5) -0.0852(2) 0.2433(2) 0.0827(16) Uani 1 1 d . . . . .
H39A H 0.657221 -0.056079 0.216527 0.099 Uiso 1 1 calc R U . . .
H39B H 0.665232 -0.130942 0.244392 0.099 Uiso 1 1 calc R U . . .
C40 C 0.6370(4) -0.0195(2) 0.3107(2) 0.0666(11) Uani 1 1 d . . . . .
H40A H 0.710224 -0.031298 0.337772 0.080 Uiso 1 1 calc R U . . .
H40B H 0.668834 0.038838 0.309894 0.080 Uiso 1 1 calc R U . . .
C6 C 0.5208(5) -0.1398(2) 0.06115(17) 0.0801(14) Uani 1 1 d . . . . .
H6A H 0.498102 -0.104860 0.036026 0.120 Uiso 1 1 calc R U . . .
H6B H 0.521894 -0.197444 0.033270 0.120 Uiso 1 1 calc R U . . .
H6C H 0.612074 -0.113455 0.087656 0.120 Uiso 1 1 calc R U . . .
C3B C 0.4365(7) -0.1952(3) 0.14407(19) 0.0360(14) Uani 0.712(11) 1 d D U P C 2
H3BA H 0.516805 -0.222235 0.136003 0.043 Uiso 0.712(11) 1 calc R U P C 2
H3BB H 0.353761 -0.240367 0.137864 0.043 Uiso 0.712(11) 1 calc R U P C 2
C5 C 0.2808(4) -0.1953(2) 0.0506(2) 0.0795(13) Uani 1 1 d . . . . .
H5A H 0.204640 -0.211610 0.070809 0.119 Uiso 1 1 calc R U . . .
H5B H 0.301021 -0.246904 0.021351 0.119 Uiso 1 1 calc R U . . .
H5C H 0.254330 -0.158547 0.027693 0.119 Uiso 1 1 calc R U . . .
C33B C 0.004(3) -0.0205(16) 0.4137(11) 0.051(4) Uani 0.29(2) 1 d D U P B 2
H33A H -0.092742 -0.021287 0.399046 0.077 Uiso 0.29(2) 1 calc R U P B 2
H33B H 0.040570 0.029122 0.452148 0.077 Uiso 0.29(2) 1 calc R U P B 2
H33C H 0.009994 -0.073141 0.422354 0.077 Uiso 0.29(2) 1 calc R U P B 2
C11B C 0.3540(12) 0.0930(8) 0.4767(4) 0.058(3) Uani 0.347(6) 1 d D U P C 2
H11A H 0.283311 0.127626 0.479577 0.087 Uiso 0.347(6) 1 calc R U P C 2
H11B H 0.413516 0.110117 0.517758 0.087 Uiso 0.347(6) 1 calc R U P C 2
H11C H 0.309087 0.032343 0.463435 0.087 Uiso 0.347(6) 1 calc R U P C 2
C12B C 0.5068(13) 0.2037(6) 0.4547(5) 0.068(4) Uani 0.347(6) 1 d D U P C 2
H12A H 0.579619 0.217057 0.431915 0.102 Uiso 0.347(6) 1 calc R U P C 2
H12B H 0.546455 0.219912 0.499185 0.102 Uiso 0.347(6) 1 calc R U P C 2
H12C H 0.434668 0.235653 0.450327 0.102 Uiso 0.347(6) 1 calc R U P C 2
C1A C 0.4620(10) -0.0255(5) 0.2132(3) 0.030(2) Uani 0.346(8) 1 d D U P C 1
H1A H 0.558261 0.008419 0.220378 0.035 Uiso 0.346(8) 1 calc R U P C 1
C7A C 0.4520(10) 0.0535(6) 0.3190(3) 0.026(2) Uani 0.319(10) 1 d D U P C 1
H7A H 0.535714 0.098792 0.324684 0.031 Uiso 0.319(10) 1 calc R U P C 1
C3A C 0.5204(14) -0.1575(8) 0.1576(4) 0.034(3) Uani 0.288(11) 1 d D U P C 1
H3AA H 0.524104 -0.218609 0.147945 0.040 Uiso 0.288(11) 1 calc R U P C 1
H3AB H 0.614865 -0.124213 0.162175 0.040 Uiso 0.288(11) 1 calc R U P C 1
C12A C 0.6129(5) 0.1773(3) 0.4115(2) 0.0453(14) Uani 0.653(6) 1 d D U P C 1
H12D H 0.645258 0.157560 0.371535 0.068 Uiso 0.653(6) 1 calc R U P C 1
H12E H 0.686657 0.183338 0.445856 0.068 Uiso 0.653(6) 1 calc R U P C 1
H12F H 0.587759 0.232849 0.417394 0.068 Uiso 0.653(6) 1 calc R U P C 1
C10A C 0.4880(6) 0.1131(4) 0.4111(3) 0.0349(14) Uani 0.653(6) 1 d D U P C 1
C11A C 0.4275(6) 0.1483(3) 0.4701(2) 0.0442(14) Uani 0.653(6) 1 d D U P C 1
H11D H 0.396830 0.200733 0.470428 0.066 Uiso 0.653(6) 1 calc R U P C 1
H11E H 0.498396 0.161149 0.507176 0.066 Uiso 0.653(6) 1 calc R U P C 1
H11F H 0.348575 0.105599 0.470505 0.066 Uiso 0.653(6) 1 calc R U P C 1
C31A C 0.0282(11) -0.0790(6) 0.3239(5) 0.044(2) Uani 0.71(2) 1 d D U P B 1
H31D H 0.024258 -0.131209 0.334321 0.065 Uiso 0.71(2) 1 calc R U P B 1
H31E H 0.066707 -0.086227 0.285445 0.065 Uiso 0.71(2) 1 calc R U P B 1
H31F H -0.065224 -0.068316 0.317406 0.065 Uiso 0.71(2) 1 calc R U P B 1
C32A C 0.1208(11) -0.0027(5) 0.3779(5) 0.037(2) Uani 0.71(2) 1 d D U P B 1
H32A H 0.216213 -0.013829 0.383827 0.044 Uiso 0.71(2) 1 calc R U P B 1
C33A C 0.0633(13) 0.0077(6) 0.4389(5) 0.054(2) Uani 0.71(2) 1 d D U P B 1
H33D H -0.030268 0.018547 0.433431 0.082 Uiso 0.71(2) 1 calc R U P B 1
H33E H 0.123290 0.056018 0.473158 0.082 Uiso 0.71(2) 1 calc R U P B 1
H33F H 0.060380 -0.044776 0.448800 0.082 Uiso 0.71(2) 1 calc R U P B 1

loop_
_atom_site_aniso_label
_atom_site_aniso_U_11
_atom_site_aniso_U_22
_atom_site_aniso_U_33
_atom_site_aniso_U_23
_atom_site_aniso_U_13
_atom_site_aniso_U_12
N4 0.0206(10) 0.0248(10) 0.0199(10) 0.0039(8) 0.0041(8) 0.0036(8)
N5 0.0256(11) 0.0284(10) 0.0167(10) 0.0063(8) 0.0050(8) 0.0128(9)
N6 0.0204(10) 0.0380(11) 0.0187(10) 0.0067(9) 0.0052(8) 0.0169(9)
N1 0.0423(13) 0.0237(10) 0.0334(13) 0.0134(9) 0.0005(10) 0.0068(10)
N3 0.0713(18) 0.0193(11) 0.0360(14) 0.0061(10) -0.0142(12) 0.0138(11)
N2 0.0473(15) 0.0281(12) 0.0357(13) -0.0047(10) -0.0125(11) 0.0166(11)
C65 0.0240(12) 0.0285(12) 0.0150(11) 0.0050(9) 0.0029(9) 0.0113(10)
C53 0.0239(12) 0.0279(12) 0.0191(12) 0.0057(10) 0.0063(9) 0.0057(10)
C47 0.0227(12) 0.0240(11) 0.0215(12) 0.0069(10) 0.0033(9) 0.0071(9)
C41 0.0227(12) 0.0222(11) 0.0207(12) 0.0062(9) 0.0051(9) 0.0070(9)
C42 0.0197(12) 0.0317(13) 0.0227(12) 0.0073(10) 0.0025(9) 0.0083(10)
C66 0.0334(14) 0.0294(12) 0.0165(12) 0.0060(10) 0.0052(10) 0.0129(11)
C48 0.0256(13) 0.0323(13) 0.0225(13) 0.0089(10) 0.0069(10) 0.0158(11)
C25 0.0424(15) 0.0239(12) 0.0184(12) 0.0009(10) 0.0033(11) 0.0142(11)
C13 0.0393(15) 0.0248(12) 0.0209(12) 0.0093(10) 0.0065(11) 0.0086(11)
C44 0.0249(13) 0.0282(12) 0.0212(13) 0.0035(10) 0.0004(10) 0.0027(10)
C58 0.0266(13) 0.0351(13) 0.0228(13) 0.0069(11) 0.0067(10) 0.0099(11)
C18 0.0412(15) 0.0218(11) 0.0169(12) 0.0046(9) 0.0060(10) 0.0066(11)
C50 0.0331(14) 0.0334(13) 0.0232(13) 0.0057(11) 0.0085(11) 0.0175(11)
C70 0.0267(13) 0.0334(13) 0.0233(13) 0.0083(11) 0.0034(10) 0.0099(11)
C80 0.0242(13) 0.0406(15) 0.0312(14) 0.0148(12) 0.0112(11) 0.0113(11)
C78 0.0321(14) 0.0349(14) 0.0283(14) 0.0081(11) 0.0061(11) 0.0190(12)
C75 0.0360(15) 0.0287(13) 0.0281(14) 0.0097(11) 0.0062(11) 0.0112(11)
C43 0.0247(13) 0.0340(14) 0.0287(14) 0.0063(11) 0.0001(11) 0.0068(11)
C79 0.0208(13) 0.0360(14) 0.0336(15) 0.0109(12) 0.0070(11) 0.0018(11)
C77 0.0310(14) 0.0376(14) 0.0293(14) 0.0094(11) 0.0027(11) 0.0183(12)
C26 0.0401(15) 0.0236(12) 0.0283(14) 0.0047(10) 0.0042(11) 0.0099(11)
C14 0.0401(16) 0.0297(13) 0.0260(14) 0.0121(11) 0.0034(11) 0.0080(11)
C23 0.0396(15) 0.0299(13) 0.0260(14) 0.0112(11) 0.0067(11) 0.0045(11)
C54 0.0332(14) 0.0327(13) 0.0275(14) 0.0117(11) 0.0100(11) 0.0077(11)
C67 0.0430(16) 0.0355(14) 0.0254(14) 0.0118(11) 0.0077(12) 0.0221(13)
C68 0.0296(15) 0.0503(17) 0.0317(15) 0.0133(13) 0.0054(11) 0.0218(13)
C63 0.0316(15) 0.0362(14) 0.0377(16) 0.0151(12) 0.0107(12) 0.0154(12)
C69 0.0237(14) 0.0473(16) 0.0369(16) 0.0157(13) 0.0056(11) 0.0111(12)
C17 0.0537(18) 0.0254(13) 0.0270(14) 0.0109(11) 0.0085(12) 0.0062(12)
C15 0.0470(17) 0.0433(16) 0.0306(15) 0.0166(13) 0.0041(13) 0.0190(14)
C49 0.0351(15) 0.0442(15) 0.0249(14) 0.0077(12) 0.0078(11) 0.0216(13)
C46 0.0362(15) 0.0275(13) 0.0338(15) 0.0029(11) 0.0025(12) 0.0036(11)
C45 0.0375(16) 0.0422(15) 0.0242(14) 0.0058(12) 0.0020(11) 0.0080(12)
C30 0.0503(17) 0.0315(14) 0.0268(14) 0.0097(11) 0.0167(12) 0.0177(13)
C20 0.0352(16) 0.0469(17) 0.0414(17) 0.0254(14) 0.0017(13) 0.0086(13)
C72 0.0263(14) 0.0334(14) 0.0383(16) 0.0129(12) -0.0004(11) 0.0033(11)
C60 0.0416(16) 0.0332(14) 0.0360(15) 0.0180(12) 0.0128(12) 0.0110(12)
C57 0.0306(15) 0.0530(18) 0.0428(17) 0.0189(14) 0.0153(13) 0.0185(13)
C16 0.062(2) 0.0348(15) 0.0338(16) 0.0203(13) 0.0088(14) 0.0188(14)
C74 0.0486(18) 0.0297(14) 0.0356(16) 0.0077(12) 0.0054(13) 0.0096(13)
C27 0.0530(19) 0.0298(14) 0.0428(17) 0.0129(13) 0.0097(14) 0.0190(13)
C4 0.0435(17) 0.0215(13) 0.059(2) 0.0120(13) 0.0071(14) 0.0085(12)
C35 0.0464(17) 0.0251(13) 0.0481(18) 0.0137(12) 0.0122(14) 0.0117(12)
C29 0.0483(18) 0.0382(16) 0.055(2) 0.0170(14) 0.0231(15) 0.0178(14)
C52 0.068(2) 0.0600(19) 0.0296(16) 0.0203(14) 0.0260(15) 0.0377(17)
C28 0.0429(18) 0.0392(16) 0.056(2) 0.0153(14) 0.0114(15) 0.0214(14)
C56 0.0351(17) 0.064(2) 0.056(2) 0.0277(17) 0.0243(15) 0.0117(15)
C55 0.0404(17) 0.0482(17) 0.0476(18) 0.0266(15) 0.0187(14) 0.0059(14)
C51 0.0444(18) 0.0481(18) 0.0357(17) -0.0078(14) 0.0057(13) 0.0166(14)
C73 0.0382(16) 0.0464(17) 0.0433(18) 0.0232(14) 0.0025(13) 0.0027(13)
C76 0.0561(19) 0.0418(16) 0.0370(17) 0.0191(14) 0.0118(14) 0.0099(14)
C32B 0.048(10) 0.036(8) 0.042(9) 0.029(7) 0.018(8) 0.017(6)
C64 0.0406(18) 0.075(2) 0.050(2) 0.0349(18) 0.0118(14) 0.0249(16)
C59 0.060(2) 0.0326(15) 0.0510(19) 0.0164(14) 0.0167(16) 0.0106(14)
C71 0.0391(17) 0.0414(16) 0.053(2) 0.0159(15) -0.0061(14) -0.0038(13)
C24 0.0498(19) 0.060(2) 0.0443(18) 0.0264(16) 0.0169(15) 0.0116(16)
C22 0.061(2) 0.0384(16) 0.0348(17) 0.0078(13) -0.0053(14) -0.0024(15)
C8 0.060(2) 0.092(3) 0.0477(19) 0.0497(19) 0.0296(16) 0.055(2)
C21 0.051(2) 0.056(2) 0.048(2) 0.0160(16) -0.0015(15) 0.0034(16)
C61 0.065(2) 0.0552(19) 0.0452(19) 0.0315(16) 0.0142(16) 0.0181(17)
C19 0.0436(19) 0.081(2) 0.0379(18) 0.0272(17) 0.0065(14) 0.0082(17)
C34 0.068(2) 0.0279(15) 0.065(2) 0.0097(15) 0.0203(18) 0.0046(15)
C2 0.095(3) 0.076(2) 0.058(2) 0.047(2) 0.048(2) 0.067(2)
C37 0.073(2) 0.101(3) 0.0412(19) 0.045(2) 0.0247(17) 0.052(2)
C9 0.056(2) 0.085(3) 0.057(2) 0.047(2) 0.0177(17) 0.0373(19)
C36 0.074(3) 0.063(2) 0.053(2) 0.0220(18) 0.0280(19) 0.0165(19)
C62 0.061(2) 0.0425(18) 0.067(2) 0.0121(16) 0.0199(18) 0.0234(16)
C38 0.049(2) 0.102(3) 0.045(2) 0.049(2) 0.0173(15) 0.0260(19)
C31B 0.074(10) 0.036(7) 0.064(13) 0.024(10) 0.021(11) 0.012(7)
C10B 0.048(7) 0.028(5) 0.044(8) 0.015(5) -0.019(5) 0.004(5)
C7B 0.029(2) 0.024(2) 0.025(2) 0.0100(17) 0.0091(17) 0.011(2)
C1B 0.030(3) 0.0185(19) 0.0185(19) 0.0058(15) 0.0090(16) 0.0074(18)
C39 0.136(4) 0.059(2) 0.105(3) 0.053(2) 0.098(3) 0.061(3)
C40 0.072(3) 0.070(2) 0.098(3) 0.058(2) 0.052(2) 0.041(2)
C6 0.163(4) 0.0368(18) 0.044(2) 0.0058(16) 0.051(3) 0.024(2)
C3B 0.051(3) 0.026(2) 0.036(2) 0.0114(18) 0.016(2) 0.014(2)
C5 0.089(3) 0.043(2) 0.082(3) -0.0036(19) -0.002(2) 0.013(2)
C33B 0.069(10) 0.053(9) 0.043(9) 0.029(8) 0.011(7) 0.021(8)
C11B 0.084(8) 0.068(7) 0.023(5) 0.012(5) 0.006(5) 0.026(6)
C12B 0.097(8) 0.040(5) 0.046(6) 0.008(4) -0.036(6) 0.005(5)
C1A 0.040(5) 0.027(4) 0.030(4) 0.016(3) 0.010(4) 0.016(4)
C7A 0.025(5) 0.026(5) 0.033(5) 0.017(4) 0.002(4) 0.007(4)
C3A 0.047(7) 0.030(6) 0.033(5) 0.014(4) 0.020(5) 0.017(5)
C12A 0.045(3) 0.039(3) 0.038(3) 0.009(2) -0.011(2) -0.006(2)
C10A 0.038(3) 0.034(3) 0.029(3) 0.010(2) 0.001(2) 0.004(2)
C11A 0.061(3) 0.041(3) 0.024(3) 0.002(2) -0.001(2) 0.016(3)
C31A 0.045(3) 0.033(3) 0.059(6) 0.019(4) 0.022(4) 0.010(2)
C32A 0.047(4) 0.036(3) 0.035(4) 0.015(3) 0.021(4) 0.017(3)
C33A 0.074(6) 0.060(4) 0.046(5) 0.028(4) 0.038(4) 0.022(4)

loop_
_atom_type_symbol
_atom_type_description
_atom_type_scat_dispersion_real
_atom_type_scat_dispersion_imag
_atom_type_scat_source
C C 0.0033 0.0016 'International Tables Vol C Tables 4.2.6.8 and 6.1.1.4'
H H 0.0000 0.0000 'International Tables Vol C Tables 4.2.6.8 and 6.1.1.4'
N N 0.0061 0.0033 'International Tables Vol C Tables 4.2.6.8 and 6.1.1.4'

loop_
_exptl_crystal_face_index_h
_exptl_crystal_face_index_k
_exptl_crystal_face_index_l
_exptl_crystal_face_perp_dist
0.00 -1.00 -1.00 0.2040
0.00 1.00 1.00 0.1800
0.00 0.00 -1.00 0.1360
0.00 0.00 1.00 0.1280
0.00 1.00 -1.00 0.1510
0.00 -1.00 1.00 0.1860
-1.00 -1.00 0.00 0.2350
1.00 1.00 0.00 0.1920
-1.00 -1.00 1.00 0.2110
1.00 1.00 -1.00 0.1740
-1.00 1.00 -1.00 0.1010
1.00 -1.00 1.00 0.0790
-1.00 1.00 0.00 0.0710
1.00 -1.00 0.00 0.0560
-1.00 1.00 1.00 0.0670
1.00 -1.00 -1.00 0.0770

loop_
_geom_angle_atom_site_label_1
_geom_angle_atom_site_label_2
_geom_angle_atom_site_label_3
_geom_angle
_geom_angle_site_symmetry_1
_geom_angle_site_symmetry_3
_geom_angle_publ_flag
C53 N4 C41 118.29(18) . . ?
C53 N4 C44 123.22(19) . . ?
C41 N4 C44 113.68(18) . . ?
C65 N5 C47 121.91(18) . . ?
C65 N5 C50 121.40(18) . . ?
C47 N5 C50 110.21(18) . . ?
C47 N6 H6 113.6 . . ?
C47 N6 C41 111.01(18) . . ?
C41 N6 H6 113.5 . . ?
C13 N1 C4 123.2(2) . . ?
C13 N1 C1A 113.7(3) . . ?
C4 N1 C1A 121.1(3) . . ?
C1B N1 C13 123.8(2) . . ?
C1B N1 C4 107.8(2) . . ?
C7B N3 H3 122.7 . . ?
C7B N3 C1B 114.5(3) . . ?
C1B N3 H3 122.7 . . ?
C1A N3 C7A 120.6(5) . . ?
C25 N2 C10B 112.7(4) . . ?
C25 N2 C7B 117.0(2) . . ?
C25 N2 C10A 128.4(3) . . ?
C7B N2 C10B 122.0(4) . . ?
C7A N2 C25 134.9(4) . . ?
C7A N2 C10A 92.3(5) . . ?
C66 C65 N5 117.9(2) . . ?
C70 C65 N5 122.9(2) . . ?
C70 C65 C66 119.2(2) . . ?
C58 C53 N4 118.8(2) . . ?
C58 C53 C54 119.7(2) . . ?
C54 C53 N4 121.5(2) . . ?
N5 C47 H47 109.0 . . ?
N5 C47 C48 102.79(18) . . ?
N6 C47 N5 110.47(18) . . ?
N6 C47 H47 109.0 . . ?
N6 C47 C48 116.35(19) . . ?
C48 C47 H47 109.0 . . ?
N4 C41 N6 111.38(18) . . ?
N4 C41 H41 108.6 . . ?
N4 C41 C42 105.93(18) . . ?
N6 C41 H41 108.6 . . ?
N6 C41 C42 113.51(19) . . ?
C42 C41 H41 108.6 . . ?
C43 C42 C41 102.91(18) . . ?
C43 C42 C77 111.5(2) . . ?
C79 C42 C41 112.26(19) . . ?
C79 C42 C43 112.7(2) . . ?
C79 C42 C77 107.2(2) . . ?
C77 C42 C41 110.3(2) . . ?
C65 C66 C75 122.7(2) . . ?
C67 C66 C65 118.8(2) . . ?
C67 C66 C75 118.5(2) . . ?
C80 C48 C47 111.27(19) . . ?
C80 C48 C78 108.6(2) . . ?
C80 C48 C49 112.9(2) . . ?
C78 C48 C47 113.0(2) . . ?
C78 C48 C49 110.67(19) . . ?
C49 C48 C47 100.37(19) . . ?
C26 C25 N2 120.8(2) . . ?
C26 C25 C30 119.3(2) . . ?
C30 C25 N2 119.8(2) . . ?
C18 C13 N1 118.5(2) . . ?
C18 C13 C14 119.9(2) . . ?
C14 C13 N1 121.5(2) . . ?
N4 C44 C43 102.00(18) . . ?
N4 C44 C46 111.1(2) . . ?
N4 C44 C45 113.0(2) . . ?
C43 C44 C46 110.8(2) . . ?
C45 C44 C43 111.7(2) . . ?
C45 C44 C46 108.2(2) . . ?
C53 C58 C63 123.4(2) . . ?
C57 C58 C53 118.9(2) . . ?
C57 C58 C63 117.7(2) . . ?
C13 C18 C23 123.6(2) . . ?
C17 C18 C13 118.7(2) . . ?
C17 C18 C23 117.6(2) . . ?
N5 C50 C49 101.89(19) . . ?
N5 C50 C52 111.3(2) . . ?
N5 C50 C51 113.5(2) . . ?
C52 C50 C49 112.0(2) . . ?
C52 C50 C51 107.2(2) . . ?
C51 C50 C49 111.0(2) . . ?
C65 C70 C72 123.5(2) . . ?
C69 C70 C65 119.2(2) . . ?
C69 C70 C72 117.2(2) . . ?
C48 C80 H80A 108.9 . . ?
C48 C80 H80B 108.9 . . ?
C48 C80 C79 113.5(2) . . ?
H80A C80 H80B 107.7 . . ?
C79 C80 H80A 108.9 . . ?
C79 C80 H80B 108.9 . . ?
C48 C78 H78A 108.8 . . ?
C48 C78 H78B 108.8 . . ?
C48 C78 C77 113.8(2) . . ?
H78A C78 H78B 107.7 . . ?
C77 C78 H78A 108.8 . . ?
C77 C78 H78B 108.8 . . ?
C66 C75 H75 107.8 . . ?
C66 C75 C74 110.3(2) . . ?
C66 C75 C76 112.8(2) . . ?
C74 C75 H75 107.8 . . ?
C76 C75 H75 107.8 . . ?
C76 C75 C74 110.1(2) . . ?
C42 C43 C44 107.38(19) . . ?
C42 C43 H43A 110.2 . . ?
C42 C43 H43B 110.2 . . ?
C44 C43 H43A 110.2 . . ?
C44 C43 H43B 110.2 . . ?
H43A C43 H43B 108.5 . . ?
C42 C79 C80 113.3(2) . . ?
C42 C79 H79A 108.9 . . ?
C42 C79 H79B 108.9 . . ?
C80 C79 H79A 108.9 . . ?
C80 C79 H79B 108.9 . . ?
H79A C79 H79B 107.7 . . ?
C42 C77 C78 112.4(2) . . ?
C42 C77 H77A 109.1 . . ?
C42 C77 H77B 109.1 . . ?
C78 C77 H77A 109.1 . . ?
C78 C77 H77B 109.1 . . ?
H77A C77 H77B 107.9 . . ?
C25 C26 C35 123.1(2) . . ?
C27 C26 C25 118.7(3) . . ?
C27 C26 C35 118.1(2) . . ?
C13 C14 C20 124.0(2) . . ?
C15 C14 C13 118.6(2) . . ?
C15 C14 C20 117.3(2) . . ?
C18 C23 H23 107.9 . . ?
C18 C23 C24 112.4(2) . . ?
C18 C23 C22 110.7(2) . . ?
C24 C23 H23 107.9 . . ?
C22 C23 H23 107.9 . . ?
C22 C23 C24 109.9(2) . . ?
C53 C54 C60 123.7(2) . . ?
C55 C54 C53 118.8(2) . . ?
C55 C54 C60 117.5(2) . . ?
C66 C67 H67 119.3 . . ?
C68 C67 C66 121.5(2) . . ?
C68 C67 H67 119.3 . . ?
C67 C68 H68 120.2 . . ?
C69 C68 C67 119.6(2) . . ?
C69 C68 H68 120.2 . . ?
C58 C63 H63 107.7 . . ?
C58 C63 C64 111.1(2) . . ?
C58 C63 C62 111.8(2) . . ?
C64 C63 H63 107.7 . . ?
C62 C63 H63 107.7 . . ?
C62 C63 C64 110.6(2) . . ?
C70 C69 H69 119.2 . . ?
C68 C69 C70 121.5(3) . . ?
C68 C69 H69 119.2 . . ?
C18 C17 H17 119.3 . . ?
C16 C17 C18 121.5(3) . . ?
C16 C17 H17 119.3 . . ?
C14 C15 H15 119.2 . . ?
C16 C15 C14 121.7(3) . . ?
C16 C15 H15 119.2 . . ?
C48 C49 C50 108.36(19) . . ?
C48 C49 H49A 110.0 . . ?
C48 C49 H49B 110.0 . . ?
C50 C49 H49A 110.0 . . ?
C50 C49 H49B 110.0 . . ?
H49A C49 H49B 108.4 . . ?
C44 C46 H46A 109.5 . . ?
C44 C46 H46B 109.5 . . ?
C44 C46 H46C 109.5 . . ?
H46A C46 H46B 109.5 . . ?
H46A C46 H46C 109.5 . . ?
H46B C46 H46C 109.5 . . ?
C44 C45 H45A 109.5 . . ?
C44 C45 H45B 109.5 . . ?
C44 C45 H45C 109.5 . . ?
H45A C45 H45B 109.5 . . ?
H45A C45 H45C 109.5 . . ?
H45B C45 H45C 109.5 . . ?
C25 C30 C32B 128.8(10) . . ?
C25 C30 C32A 120.7(4) . . ?
C29 C30 C25 119.1(2) . . ?
C29 C30 C32B 110.9(10) . . ?
C29 C30 C32A 120.2(5) . . ?
C14 C20 H20 107.7 . . ?
C14 C20 C21 112.7(2) . . ?
C14 C20 C19 110.9(2) . . ?
C21 C20 H20 107.7 . . ?
C21 C20 C19 109.9(3) . . ?
C19 C20 H20 107.7 . . ?
C70 C72 H72 107.7 . . ?
C70 C72 C73 109.7(2) . . ?
C70 C72 C71 112.9(2) . . ?
C73 C72 H72 107.7 . . ?
C71 C72 H72 107.7 . . ?
C71 C72 C73 110.9(2) . . ?
C54 C60 H60 108.0 . . ?
C54 C60 C59 110.8(2) . . ?
C54 C60 C61 112.4(2) . . ?
C59 C60 H60 108.0 . . ?
C59 C60 C61 109.5(2) . . ?
C61 C60 H60 108.0 . . ?
C58 C57 H57 119.2 . . ?
C56 C57 C58 121.6(3) . . ?
C56 C57 H57 119.2 . . ?
C17 C16 H16 120.2 . . ?
C15 C16 C17 119.5(2) . . ?
C15 C16 H16 120.2 . . ?
C75 C74 H74A 109.5 . . ?
C75 C74 H74B 109.5 . . ?
C75 C74 H74C 109.5 . . ?
H74A C74 H74B 109.5 . . ?
H74A C74 H74C 109.5 . . ?
H74B C74 H74C 109.5 . . ?
C26 C27 H27 119.0 . . ?
C28 C27 C26 122.0(3) . . ?
C28 C27 H27 119.0 . . ?
N1 C4 C6 113.1(2) . . ?
N1 C4 C3B 105.8(3) . . ?
N1 C4 C5 113.4(2) . . ?
N1 C4 C3A 92.7(4) . . ?
C6 C4 C5 100.6(3) . . ?
C6 C4 C3A 94.4(4) . . ?
C3B C4 C6 115.4(3) . . ?
C3B C4 C5 108.7(3) . . ?
C5 C4 C3A 141.0(5) . . ?
C26 C35 H35 107.9 . . ?
C26 C35 C34 111.7(2) . . ?
C26 C35 C36 111.2(3) . . ?
C34 C35 H35 107.9 . . ?
C34 C35 C36 110.2(3) . . ?
C36 C35 H35 107.9 . . ?
C30 C29 H29 119.2 . . ?
C28 C29 C30 121.6(3) . . ?
C28 C29 H29 119.2 . . ?
C50 C52 H52A 109.5 . . ?
C50 C52 H52B 109.5 . . ?
C50 C52 H52C 109.5 . . ?
H52A C52 H52B 109.5 . . ?
H52A C52 H52C 109.5 . . ?
H52B C52 H52C 109.5 . . ?
C27 C28 C29 119.1(3) . . ?
C27 C28 H28 120.4 . . ?
C29 C28 H28 120.4 . . ?
C57 C56 H56 120.3 . . ?
C57 C56 C55 119.3(3) . . ?
C55 C56 H56 120.3 . . ?
C54 C55 H55 119.2 . . ?
C56 C55 C54 121.7(3) . . ?
C56 C55 H55 119.2 . . ?
C50 C51 H51A 109.5 . . ?
C50 C51 H51B 109.5 . . ?
C50 C51 H51C 109.5 . . ?
H51A C51 H51B 109.5 . . ?
H51A C51 H51C 109.5 . . ?
H51B C51 H51C 109.5 . . ?
C72 C73 H73A 109.5 . . ?
C72 C73 H73B 109.5 . . ?
C72 C73 H73C 109.5 . . ?
H73A C73 H73B 109.5 . . ?
H73A C73 H73C 109.5 . . ?
H73B C73 H73C 109.5 . . ?
C75 C76 H76A 109.5 . . ?
C75 C76 H76B 109.5 . . ?
C75 C76 H76C 109.5 . . ?
H76A C76 H76B 109.5 . . ?
H76A C76 H76C 109.5 . . ?
H76B C76 H76C 109.5 . . ?
C30 C32B H32B 106.0 . . ?
C31B C32B C30 114.1(16) . . ?
C31B C32B H32B 106.0 . . ?
C33B C32B C30 114.1(14) . . ?
C33B C32B H32B 106.0 . . ?
C33B C32B C31B 109.8(15) . . ?
C63 C64 H64A 109.5 . . ?
C63 C64 H64B 109.5 . . ?
C63 C64 H64C 109.5 . . ?
H64A C64 H64B 109.5 . . ?
H64A C64 H64C 109.5 . . ?
H64B C64 H64C 109.5 . . ?
C60 C59 H59A 109.5 . . ?
C60 C59 H59B 109.5 . . ?
C60 C59 H59C 109.5 . . ?
H59A C59 H59B 109.5 . . ?
H59A C59 H59C 109.5 . . ?
H59B C59 H59C 109.5 . . ?
C72 C71 H71A 109.5 . . ?
C72 C71 H71B 109.5 . . ?
C72 C71 H71C 109.5 . . ?
H71A C71 H71B 109.5 . . ?
H71A C71 H71C 109.5 . . ?
H71B C71 H71C 109.5 . . ?
C23 C24 H24A 109.5 . . ?
C23 C24 H24B 109.5 . . ?
C23 C24 H24C 109.5 . . ?
H24A C24 H24B 109.5 . . ?
H24A C24 H24C 109.5 . . ?
H24B C24 H24C 109.5 . . ?
C23 C22 H22A 109.5 . . ?
C23 C22 H22B 109.5 . . ?
C23 C22 H22C 109.5 . . ?
H22A C22 H22B 109.5 . . ?
H22A C22 H22C 109.5 . . ?
H22B C22 H22C 109.5 . . ?
C9 C8 C7B 105.6(2) . . ?
C9 C8 C7A 92.2(3) . . ?
C38 C8 C9 112.0(3) . . ?
C38 C8 C7B 102.9(3) . . ?
C38 C8 C40 106.7(3) . . ?
C38 C8 C7A 134.9(5) . . ?
C40 C8 C9 113.2(3) . . ?
C40 C8 C7B 116.0(3) . . ?
C40 C8 C7A 96.7(4) . . ?
C20 C21 H21A 109.5 . . ?
C20 C21 H21B 109.5 . . ?
C20 C21 H21C 109.5 . . ?
H21A C21 H21B 109.5 . . ?
H21A C21 H21C 109.5 . . ?
H21B C21 H21C 109.5 . . ?
C60 C61 H61A 109.5 . . ?
C60 C61 H61B 109.5 . . ?
C60 C61 H61C 109.5 . . ?
H61A C61 H61B 109.5 . . ?
H61A C61 H61C 109.5 . . ?
H61B C61 H61C 109.5 . . ?
C20 C19 H19A 109.5 . . ?
C20 C19 H19B 109.5 . . ?
C20 C19 H19C 109.5 . . ?
H19A C19 H19B 109.5 . . ?
H19A C19 H19C 109.5 . . ?
H19B C19 H19C 109.5 . . ?
C35 C34 H34A 109.5 . . ?
C35 C34 H34B 109.5 . . ?
C35 C34 H34C 109.5 . . ?
H34A C34 H34B 109.5 . . ?
H34A C34 H34C 109.5 . . ?
H34B C34 H34C 109.5 . . ?
C37 C2 C1B 109.3(3) . . ?
C37 C2 C39 107.1(3) . . ?
C37 C2 C3B 108.5(3) . . ?
C37 C2 C1A 127.0(3) . . ?
C1B C2 C3B 96.8(3) . . ?
C39 C2 C1B 117.3(3) . . ?
C39 C2 C3B 117.4(3) . . ?
C39 C2 C1A 82.1(4) . . ?
C3A C2 C37 133.3(6) . . ?
C3A C2 C39 84.3(6) . . ?
C3A C2 C1A 99.1(5) . . ?
C2 C37 H37A 108.4 . . ?
C2 C37 H37B 108.4 . . ?
C2 C37 C38 115.4(3) . . ?
H37A C37 H37B 107.5 . . ?
C38 C37 H37A 108.4 . . ?
C38 C37 H37B 108.4 . . ?
C8 C9 H9BC 108.4 . . ?
C8 C9 H9BD 108.4 . . ?
C8 C9 H9AA 110.9 . . ?
C8 C9 H9AB 110.9 . . ?
C8 C9 C10B 115.5(4) . . ?
H9BC C9 H9BD 107.5 . . ?
H9AA C9 H9AB 108.9 . . ?
C10B C9 H9BC 108.4 . . ?
C10B C9 H9BD 108.4 . . ?
C10A C9 C8 104.5(3) . . ?
C10A C9 H9AA 110.9 . . ?
C10A C9 H9AB 110.9 . . ?
C35 C36 H36A 109.5 . . ?
C35 C36 H36B 109.5 . . ?
C35 C36 H36C 109.5 . . ?
H36A C36 H36B 109.5 . . ?
H36A C36 H36C 109.5 . . ?
H36B C36 H36C 109.5 . . ?
C63 C62 H62A 109.5 . . ?
C63 C62 H62B 109.5 . . ?
C63 C62 H62C 109.5 . . ?
H62A C62 H62B 109.5 . . ?
H62A C62 H62C 109.5 . . ?
H62B C62 H62C 109.5 . . ?
C8 C38 C37 112.7(3) . . ?
C8 C38 H38A 109.0 . . ?
C8 C38 H38B 109.0 . . ?
C37 C38 H38A 109.0 . . ?
C37 C38 H38B 109.0 . . ?
H38A C38 H38B 107.8 . . ?
C32B C31B H31A 109.5 . . ?
C32B C31B H31B 109.5 . . ?
C32B C31B H31C 109.5 . . ?
H31A C31B H31B 109.5 . . ?
H31A C31B H31C 109.5 . . ?
H31B C31B H31C 109.5 . . ?
N2 C10B C9 92.8(6) . . ?
C11B C10B N2 121.3(8) . . ?
C11B C10B C9 108.3(7) . . ?
C12B C10B N2 106.5(7) . . ?
C12B C10B C9 126.2(9) . . ?
C12B C10B C11B 103.4(10) . . ?
N3 C7B N2 116.3(3) . . ?
N3 C7B C8 115.9(3) . . ?
N3 C7B H7B 107.5 . . ?
N2 C7B C8 101.6(3) . . ?
N2 C7B H7B 107.5 . . ?
C8 C7B H7B 107.5 . . ?
N1 C1B N3 114.0(3) . . ?
N1 C1B C2 105.1(3) . . ?
N1 C1B H1B 108.6 . . ?
N3 C1B C2 111.9(3) . . ?
N3 C1B H1B 108.6 . . ?
C2 C1B H1B 108.6 . . ?
C2 C39 H39A 108.5 . . ?
C2 C39 H39B 108.5 . . ?
C2 C39 C40 115.1(3) . . ?
H39A C39 H39B 107.5 . . ?
C40 C39 H39A 108.5 . . ?
C40 C39 H39B 108.5 . . ?
C8 C40 C39 112.2(3) . . ?
C8 C40 H40A 109.2 . . ?
C8 C40 H40B 109.2 . . ?
C39 C40 H40A 109.2 . . ?
C39 C40 H40B 109.2 . . ?
H40A C40 H40B 107.9 . . ?
C4 C6 H6A 109.5 . . ?
C4 C6 H6B 109.5 . . ?
C4 C6 H6C 109.5 . . ?
H6A C6 H6B 109.5 . . ?
H6A C6 H6C 109.5 . . ?
H6B C6 H6C 109.5 . . ?
C4 C3B C2 104.7(3) . . ?
C4 C3B H3BA 110.8 . . ?
C4 C3B H3BB 110.8 . . ?
C2 C3B H3BA 110.8 . . ?
C2 C3B H3BB 110.8 . . ?
H3BA C3B H3BB 108.9 . . ?
C4 C5 H5A 109.5 . . ?
C4 C5 H5B 109.5 . . ?
C4 C5 H5C 109.5 . . ?
H5A C5 H5B 109.5 . . ?
H5A C5 H5C 109.5 . . ?
H5B C5 H5C 109.5 . . ?
C32B C33B H33A 109.5 . . ?
C32B C33B H33B 109.5 . . ?
C32B C33B H33C 109.5 . . ?
H33A C33B H33B 109.5 . . ?
H33A C33B H33C 109.5 . . ?
H33B C33B H33C 109.5 . . ?
C10B C11B H11A 109.5 . . ?
C10B C11B H11B 109.5 . . ?
C10B C11B H11C 109.5 . . ?
H11A C11B H11B 109.5 . . ?
H11A C11B H11C 109.5 . . ?
H11B C11B H11C 109.5 . . ?
C10B C12B H12A 109.5 . . ?
C10B C12B H12B 109.5 . . ?
C10B C12B H12C 109.5 . . ?
H12A C12B H12B 109.5 . . ?
H12A C12B H12C 109.5 . . ?
H12B C12B H12C 109.5 . . ?
N1 C1A C2 91.3(4) . . ?
N1 C1A H1A 110.3 . . ?
N3 C1A N1 117.7(6) . . ?
N3 C1A C2 115.5(6) . . ?
N3 C1A H1A 110.3 . . ?
C2 C1A H1A 110.3 . . ?
N3 C7A C8 105.9(5) . . ?
N3 C7A H7A 107.5 . . ?
N2 C7A N3 119.4(6) . . ?
N2 C7A C8 108.6(5) . . ?
N2 C7A H7A 107.5 . . ?
C8 C7A H7A 107.5 . . ?
C4 C3A H3AA 110.7 . . ?
C4 C3A H3AB 110.7 . . ?
C2 C3A C4 105.0(6) . . ?
C2 C3A H3AA 110.7 . . ?
C2 C3A H3AB 110.7 . . ?
H3AA C3A H3AB 108.8 . . ?
H12D C12A H12E 109.5 . . ?
H12D C12A H12F 109.5 . . ?
H12E C12A H12F 109.5 . . ?
C10A C12A H12D 109.5 . . ?
C10A C12A H12E 109.5 . . ?
C10A C12A H12F 109.5 . . ?
N2 C10A C9 103.4(4) . . ?
N2 C10A C12A 116.4(4) . . ?
N2 C10A C11A 107.8(4) . . ?
C9 C10A C12A 110.1(4) . . ?
C9 C10A C11A 109.3(4) . . ?
C12A C10A C11A 109.6(5) . . ?
C10A C11A H11D 109.5 . . ?
C10A C11A H11E 109.5 . . ?
C10A C11A H11F 109.5 . . ?
H11D C11A H11E 109.5 . . ?
H11D C11A H11F 109.5 . . ?
H11E C11A H11F 109.5 . . ?
H31D C31A H31E 109.5 . . ?
H31D C31A H31F 109.5 . . ?
H31E C31A H31F 109.5 . . ?
C32A C31A H31D 109.5 . . ?
C32A C31A H31E 109.5 . . ?
C32A C31A H31F 109.5 . . ?
C30 C32A C31A 108.2(7) . . ?
C30 C32A H32A 109.0 . . ?
C30 C32A C33A 111.8(6) . . ?
C31A C32A H32A 109.0 . . ?
C33A C32A C31A 109.9(6) . . ?
C33A C32A H32A 109.0 . . ?
C32A C33A H33D 109.5 . . ?
C32A C33A H33E 109.5 . . ?
C32A C33A H33F 109.5 . . ?
H33D C33A H33E 109.5 . . ?
H33D C33A H33F 109.5 . . ?
H33E C33A H33F 109.5 . . ?

loop_
_geom_bond_atom_site_label_1
_geom_bond_atom_site_label_2
_geom_bond_distance
_geom_bond_site_symmetry_2
_geom_bond_publ_flag
N4 C53 1.439(3) . ?
N4 C41 1.446(3) . ?
N4 C44 1.489(3) . ?
N5 C65 1.437(3) . ?
N5 C47 1.453(3) . ?
N5 C50 1.491(3) . ?
N6 H6 0.8600 . ?
N6 C47 1.448(3) . ?
N6 C41 1.461(3) . ?
N1 C13 1.437(3) . ?
N1 C4 1.486(3) . ?
N1 C1B 1.363(4) . ?
N1 C1A 1.530(8) . ?
N3 H3 0.8800 . ?
N3 C7B 1.351(4) . ?
N3 C1B 1.473(4) . ?
N3 C1A 1.244(7) . ?
N3 C7A 1.494(8) . ?
N2 C25 1.434(3) . ?
N2 C10B 1.589(10) . ?
N2 C7B 1.467(4) . ?
N2 C7A 1.276(7) . ?
N2 C10A 1.470(6) . ?
C65 C66 1.412(3) . ?
C65 C70 1.410(3) . ?
C53 C58 1.409(3) . ?
C53 C54 1.411(3) . ?
C47 H47 1.0000 . ?
C47 C48 1.546(3) . ?
C41 H41 1.0000 . ?
C41 C42 1.560(3) . ?
C42 C43 1.536(3) . ?
C42 C79 1.535(3) . ?
C42 C77 1.537(3) . ?
C66 C75 1.519(4) . ?
C66 C67 1.400(3) . ?
C48 C80 1.527(4) . ?
C48 C78 1.536(3) . ?
C48 C49 1.537(3) . ?
C25 C26 1.409(3) . ?
C25 C30 1.414(4) . ?
C13 C18 1.410(3) . ?
C13 C14 1.414(4) . ?
C44 C43 1.537(3) . ?
C44 C46 1.538(3) . ?
C44 C45 1.521(4) . ?
C58 C63 1.519(4) . ?
C58 C57 1.393(4) . ?
C18 C23 1.521(4) . ?
C18 C17 1.395(3) . ?
C50 C49 1.546(3) . ?
C50 C52 1.522(4) . ?
C50 C51 1.529(4) . ?
C70 C69 1.397(3) . ?
C70 C72 1.521(4) . ?
C80 H80A 0.9900 . ?
C80 H80B 0.9900 . ?
C80 C79 1.545(4) . ?
C78 H78A 0.9900 . ?
C78 H78B 0.9900 . ?
C78 C77 1.541(4) . ?
C75 H75 1.0000 . ?
C75 C74 1.537(4) . ?
C75 C76 1.533(4) . ?
C43 H43A 0.9900 . ?
C43 H43B 0.9900 . ?
C79 H79A 0.9900 . ?
C79 H79B 0.9900 . ?
C77 H77A 0.9900 . ?
C77 H77B 0.9900 . ?
C26 C27 1.397(4) . ?
C26 C35 1.515(4) . ?
C14 C15 1.393(4) . ?
C14 C20 1.519(4) . ?
C23 H23 1.0000 . ?
C23 C24 1.530(4) . ?
C23 C22 1.527(4) . ?
C54 C60 1.527(4) . ?
C54 C55 1.388(4) . ?
C67 H67 0.9500 . ?
C67 C68 1.375(4) . ?
C68 H68 0.9500 . ?
C68 C69 1.367(4) . ?
C63 H63 1.0000 . ?
C63 C64 1.530(4) . ?
C63 C62 1.530(4) . ?
C69 H69 0.9500 . ?
C17 H17 0.9500 . ?
C17 C16 1.378(4) . ?
C15 H15 0.9500 . ?
C15 C16 1.376(4) . ?
C49 H49A 0.9900 . ?
C49 H49B 0.9900 . ?
C46 H46A 0.9800 . ?
C46 H46B 0.9800 . ?
C46 H46C 0.9800 . ?
C45 H45A 0.9800 . ?
C45 H45B 0.9800 . ?
C45 H45C 0.9800 . ?
C30 C29 1.390(4) . ?
C30 C32B 1.550(14) . ?
C30 C32A 1.525(7) . ?
C20 H20 1.0000 . ?
C20 C21 1.530(4) . ?
C20 C19 1.532(4) . ?
C72 H72 1.0000 . ?
C72 C73 1.534(4) . ?
C72 C71 1.532(4) . ?
C60 H60 1.0000 . ?
C60 C59 1.534(4) . ?
C60 C61 1.540(4) . ?
C57 H57 0.9500 . ?
C57 C56 1.372(4) . ?
C16 H16 0.9500 . ?
C74 H74A 0.9800 . ?
C74 H74B 0.9800 . ?
C74 H74C 0.9800 . ?
C27 H27 0.9500 . ?
C27 C28 1.369(4) . ?
C4 C6 1.512(5) . ?
C4 C3B 1.492(5) . ?
C4 C5 1.575(5) . ?
C4 C3A 1.653(10) . ?
C35 H35 1.0000 . ?
C35 C34 1.522(4) . ?
C35 C36 1.533(4) . ?
C29 H29 0.9500 . ?
C29 C28 1.378(4) . ?
C52 H52A 0.9800 . ?
C52 H52B 0.9800 . ?
C52 H52C 0.9800 . ?
C28 H28 0.9500 . ?
C56 H56 0.9500 . ?
C56 C55 1.380(4) . ?
C55 H55 0.9500 . ?
C51 H51A 0.9800 . ?
C51 H51B 0.9800 . ?
C51 H51C 0.9800 . ?
C73 H73A 0.9800 . ?
C73 H73B 0.9800 . ?
C73 H73C 0.9800 . ?
C76 H76A 0.9800 . ?
C76 H76B 0.9800 . ?
C76 H76C 0.9800 . ?
C32B H32B 1.0000 . ?
C32B C31B 1.546(14) . ?
C32B C33B 1.542(14) . ?
C64 H64A 0.9800 . ?
C64 H64B 0.9800 . ?
C64 H64C 0.9800 . ?
C59 H59A 0.9800 . ?
C59 H59B 0.9800 . ?
C59 H59C 0.9800 . ?
C71 H71A 0.9800 . ?
C71 H71B 0.9800 . ?
C71 H71C 0.9800 . ?
C24 H24A 0.9800 . ?
C24 H24B 0.9800 . ?
C24 H24C 0.9800 . ?
C22 H22A 0.9800 . ?
C22 H22B 0.9800 . ?
C22 H22C 0.9800 . ?
C8 C9 1.542(5) . ?
C8 C38 1.506(5) . ?
C8 C7B 1.588(5) . ?
C8 C40 1.539(4) . ?
C8 C7A 1.630(8) . ?
C21 H21A 0.9800 . ?
C21 H21B 0.9800 . ?
C21 H21C 0.9800 . ?
C61 H61A 0.9800 . ?
C61 H61B 0.9800 . ?
C61 H61C 0.9800 . ?
C19 H19A 0.9800 . ?
C19 H19B 0.9800 . ?
C19 H19C 0.9800 . ?
C34 H34A 0.9800 . ?
C34 H34B 0.9800 . ?
C34 H34C 0.9800 . ?
C2 C37 1.496(5) . ?
C2 C1B 1.555(5) . ?
C2 C39 1.518(6) . ?
C2 C3B 1.590(6) . ?
C2 C1A 1.708(8) . ?
C2 C3A 1.418(9) . ?
C37 H37A 0.9900 . ?
C37 H37B 0.9900 . ?
C37 C38 1.543(5) . ?
C9 H9BC 0.9900 . ?
C9 H9BD 0.9900 . ?
C9 H9AA 0.9900 . ?
C9 H9AB 0.9900 . ?
C9 C10B 1.620(11) . ?
C9 C10A 1.492(7) . ?
C36 H36A 0.9800 . ?
C36 H36B 0.9800 . ?
C36 H36C 0.9800 . ?
C62 H62A 0.9800 . ?
C62 H62B 0.9800 . ?
C62 H62C 0.9800 . ?
C38 H38A 0.9900 . ?
C38 H38B 0.9900 . ?
C31B H31A 0.9800 . ?
C31B H31B 0.9800 . ?
C31B H31C 0.9800 . ?
C10B C11B 1.563(11) . ?
C10B C12B 1.537(11) . ?
C7B H7B 1.0000 . ?
C1B H1B 1.0000 . ?
C39 H39A 0.9900 . ?
C39 H39B 0.9900 . ?
C39 C40 1.550(6) . ?
C40 H40A 0.9900 . ?
C40 H40B 0.9900 . ?
C6 H6A 0.9800 . ?
C6 H6B 0.9800 . ?
C6 H6C 0.9800 . ?
C3B H3BA 0.9900 . ?
C3B H3BB 0.9900 . ?
C5 H5A 0.9800 . ?
C5 H5B 0.9800 . ?
C5 H5C 0.9800 . ?
C33B H33A 0.9800 . ?
C33B H33B 0.9800 . ?
C33B H33C 0.9800 . ?
C11B H11A 0.9800 . ?
C11B H11B 0.9800 . ?
C11B H11C 0.9800 . ?
C12B H12A 0.9800 . ?
C12B H12B 0.9800 . ?
C12B H12C 0.9800 . ?
C1A H1A 1.0000 . ?
C7A H7A 1.0000 . ?
C3A H3AA 0.9900 . ?
C3A H3AB 0.9900 . ?
C12A H12D 0.9800 . ?
C12A H12E 0.9800 . ?
C12A H12F 0.9800 . ?
C12A C10A 1.509(6) . ?
C10A C11A 1.525(6) . ?
C11A H11D 0.9800 . ?
C11A H11E 0.9800 . ?
C11A H11F 0.9800 . ?
C31A H31D 0.9800 . ?
C31A H31E 0.9800 . ?
C31A H31F 0.9800 . ?
C31A C32A 1.539(8) . ?
C32A H32A 1.0000 . ?
C32A C33A 1.538(7) . ?
C33A H33D 0.9800 . ?
C33A H33E 0.9800 . ?
C33A H33F 0.9800 . ?

loop_
_geom_torsion_atom_site_label_1
_geom_torsion_atom_site_label_2
_geom_torsion_atom_site_label_3
_geom_torsion_atom_site_label_4
_geom_torsion
_geom_torsion_site_symmetry_1
_geom_torsion_site_symmetry_2
_geom_torsion_site_symmetry_3
_geom_torsion_site_symmetry_4
_geom_torsion_publ_flag
N4 C53 C58 C63 -1.9(3) . . . . ?
N4 C53 C58 C57 -179.7(2) . . . . ?
N4 C53 C54 C60 1.0(4) . . . . ?
N4 C53 C54 C55 179.3(2) . . . . ?
N4 C41 C42 C43 -19.0(2) . . . . ?
N4 C41 C42 C79 102.5(2) . . . . ?
N4 C41 C42 C77 -138.1(2) . . . . ?
N4 C44 C43 C42 -26.5(2) . . . . ?
N5 C65 C66 C75 6.1(3) . . . . ?
N5 C65 C66 C67 -176.5(2) . . . . ?
N5 C65 C70 C69 176.9(2) . . . . ?
N5 C65 C70 C72 -6.9(4) . . . . ?
N5 C47 C48 C80 -80.6(2) . . . . ?
N5 C47 C48 C78 156.93(19) . . . . ?
N5 C47 C48 C49 39.1(2) . . . . ?
N5 C50 C49 C48 6.7(3) . . . . ?
N6 C47 C48 C80 40.2(3) . . . . ?
N6 C47 C48 C78 -82.2(3) . . . . ?
N6 C47 C48 C49 159.9(2) . . . . ?
N6 C41 C42 C43 -141.5(2) . . . . ?
N6 C41 C42 C79 -20.0(3) . . . . ?
N6 C41 C42 C77 99.4(2) . . . . ?
N1 C13 C18 C23 -2.8(3) . . . . ?
N1 C13 C18 C17 -179.2(2) . . . . ?
N1 C13 C14 C15 178.9(2) . . . . ?
N1 C13 C14 C20 1.4(4) . . . . ?
N1 C4 C3B C2 -11.3(4) . . . . ?
N1 C4 C3A C2 41.0(8) . . . . ?
N2 C25 C26 C27 179.1(2) . . . . ?
N2 C25 C26 C35 0.7(4) . . . . ?
N2 C25 C30 C29 -179.3(2) . . . . ?
N2 C25 C30 C32B -13.0(12) . . . . ?
N2 C25 C30 C32A 2.6(5) . . . . ?
C65 N5 C47 N6 45.0(3) . . . . ?
C65 N5 C47 C48 169.8(2) . . . . ?
C65 N5 C50 C49 171.9(2) . . . . ?
C65 N5 C50 C52 -68.5(3) . . . . ?
C65 N5 C50 C51 52.6(3) . . . . ?
C65 C66 C75 C74 103.4(3) . . . . ?
C65 C66 C75 C76 -133.0(2) . . . . ?
C65 C66 C67 C68 -1.8(4) . . . . ?
C65 C70 C69 C68 1.2(4) . . . . ?
C65 C70 C72 C73 -103.8(3) . . . . ?
C65 C70 C72 C71 131.9(3) . . . . ?
C53 N4 C41 N6 -77.1(2) . . . . ?
C53 N4 C41 C42 159.06(19) . . . . ?
C53 N4 C44 C43 -140.4(2) . . . . ?
C53 N4 C44 C46 101.5(3) . . . . ?
C53 N4 C44 C45 -20.3(3) . . . . ?
C53 C58 C63 C64 -116.4(3) . . . . ?
C53 C58 C63 C62 119.5(3) . . . . ?
C53 C58 C57 C56 0.9(4) . . . . ?
C53 C54 C60 C59 110.0(3) . . . . ?
C53 C54 C60 C61 -127.2(3) . . . . ?
C53 C54 C55 C56 -0.2(4) . . . . ?
C47 N5 C65 C66 -117.1(2) . . . . ?
C47 N5 C65 C70 61.6(3) . . . . ?
C47 N5 C50 C49 19.7(3) . . . . ?
C47 N5 C50 C52 139.3(2) . . . . ?
C47 N5 C50 C51 -99.6(2) . . . . ?
C47 N6 C41 N4 170.80(18) . . . . ?
C47 N6 C41 C42 -69.7(2) . . . . ?
C47 C48 C80 C79 -66.8(3) . . . . ?
C47 C48 C78 C77 81.7(3) . . . . ?
C47 C48 C49 C50 -28.1(3) . . . . ?
C41 N4 C53 C58 110.4(2) . . . . ?
C41 N4 C53 C54 -68.1(3) . . . . ?
C41 N4 C44 C43 14.6(2) . . . . ?
C41 N4 C44 C46 -103.6(2) . . . . ?
C41 N4 C44 C45 134.6(2) . . . . ?
C41 N6 C47 N5 172.91(18) . . . . ?
C41 N6 C47 C48 56.3(3) . . . . ?
C41 C42 C43 C44 28.4(2) . . . . ?
C41 C42 C79 C80 74.8(3) . . . . ?
C41 C42 C77 C78 -60.3(3) . . . . ?
C66 C65 C70 C69 -4.4(3) . . . . ?
C66 C65 C70 C72 171.8(2) . . . . ?
C66 C67 C68 C69 -1.5(4) . . . . ?
C48 C80 C79 C42 -12.4(3) . . . . ?
C48 C78 C77 C42 -16.8(3) . . . . ?
C25 N2 C10B C9 159.7(4) . . . . ?
C25 N2 C10B C11B 46.3(9) . . . . ?
C25 N2 C10B C12B -71.2(9) . . . . ?
C25 N2 C7B N3 69.6(5) . . . . ?
C25 N2 C7B C8 -163.7(3) . . . . ?
C25 N2 C7A N3 -21.6(12) . . . . ?
C25 N2 C7A C8 -143.0(4) . . . . ?
C25 N2 C10A C9 143.7(3) . . . . ?
C25 N2 C10A C12A -95.5(5) . . . . ?
C25 N2 C10A C11A 28.1(6) . . . . ?
C25 C26 C27 C28 -0.5(4) . . . . ?
C25 C26 C35 C34 -120.1(3) . . . . ?
C25 C26 C35 C36 116.4(3) . . . . ?
C25 C30 C29 C28 0.8(4) . . . . ?
C25 C30 C32B C31B -94(2) . . . . ?
C25 C30 C32B C33B 138.8(12) . . . . ?
C25 C30 C32A C31A -115.5(7) . . . . ?
C25 C30 C32A C33A 123.3(6) . . . . ?
C13 N1 C4 C6 59.5(4) . . . . ?
C13 N1 C4 C3B -173.3(3) . . . . ?
C13 N1 C4 C5 -54.2(4) . . . . ?
C13 N1 C4 C3A 155.5(5) . . . . ?
C13 N1 C1B N3 -41.6(5) . . . . ?
C13 N1 C1B C2 -164.4(3) . . . . ?
C13 N1 C1A N3 54.2(8) . . . . ?
C13 N1 C1A C2 174.1(3) . . . . ?
C13 C18 C23 C24 128.8(3) . . . . ?
C13 C18 C23 C22 -108.0(3) . . . . ?
C13 C18 C17 C16 0.8(4) . . . . ?
C13 C14 C15 C16 -0.5(4) . . . . ?
C13 C14 C20 C21 -125.5(3) . . . . ?
C13 C14 C20 C19 110.8(3) . . . . ?
C44 N4 C53 C58 -95.8(3) . . . . ?
C44 N4 C53 C54 85.7(3) . . . . ?
C44 N4 C41 N6 126.7(2) . . . . ?
C44 N4 C41 C42 2.8(2) . . . . ?
C58 C53 C54 C60 -177.5(2) . . . . ?
C58 C53 C54 C55 0.9(4) . . . . ?
C58 C57 C56 C55 -0.3(5) . . . . ?
C18 C13 C14 C15 2.4(4) . . . . ?
C18 C13 C14 C20 -175.1(2) . . . . ?
C18 C17 C16 C15 1.1(4) . . . . ?
C50 N5 C65 C66 94.0(3) . . . . ?
C50 N5 C65 C70 -87.3(3) . . . . ?
C50 N5 C47 N6 -162.99(19) . . . . ?
C50 N5 C47 C48 -38.2(2) . . . . ?
C70 C65 C66 C75 -172.7(2) . . . . ?
C70 C65 C66 C67 4.7(3) . . . . ?
C80 C48 C78 C77 -42.3(3) . . . . ?
C80 C48 C49 C50 90.4(3) . . . . ?
C78 C48 C80 C79 58.1(3) . . . . ?
C78 C48 C49 C50 -147.6(2) . . . . ?
C75 C66 C67 C68 175.7(2) . . . . ?
C43 C42 C79 C80 -169.5(2) . . . . ?
C43 C42 C77 C78 -173.9(2) . . . . ?
C79 C42 C43 C44 -92.8(2) . . . . ?
C79 C42 C77 C78 62.2(3) . . . . ?
C77 C42 C43 C44 146.6(2) . . . . ?
C77 C42 C79 C80 -46.4(3) . . . . ?
C26 C25 C30 C29 -2.5(4) . . . . ?
C26 C25 C30 C32B 163.7(12) . . . . ?
C26 C25 C30 C32A 179.4(5) . . . . ?
C26 C27 C28 C29 -1.2(5) . . . . ?
C14 C13 C18 C23 173.8(2) . . . . ?
C14 C13 C18 C17 -2.6(4) . . . . ?
C14 C15 C16 C17 -1.3(4) . . . . ?
C23 C18 C17 C16 -175.8(2) . . . . ?
C54 C53 C58 C63 176.6(2) . . . . ?
C54 C53 C58 C57 -1.2(4) . . . . ?
C67 C66 C75 C74 -74.0(3) . . . . ?
C67 C66 C75 C76 49.6(3) . . . . ?
C67 C68 C69 C70 1.8(4) . . . . ?
C63 C58 C57 C56 -177.0(3) . . . . ?
C69 C70 C72 C73 72.5(3) . . . . ?
C69 C70 C72 C71 -51.8(3) . . . . ?
C17 C18 C23 C24 -54.8(3) . . . . ?
C17 C18 C23 C22 68.4(3) . . . . ?
C15 C14 C20 C21 57.0(3) . . . . ?
C15 C14 C20 C19 -66.7(3) . . . . ?
C49 C48 C80 C79 -178.8(2) . . . . ?
C49 C48 C78 C77 -166.7(2) . . . . ?
C46 C44 C43 C42 91.9(2) . . . . ?
C45 C44 C43 C42 -147.5(2) . . . . ?
C30 C25 C26 C27 2.4(4) . . . . ?
C30 C25 C26 C35 -176.0(2) . . . . ?
C30 C29 C28 C27 1.0(5) . . . . ?
C20 C14 C15 C16 177.2(3) . . . . ?
C72 C70 C69 C68 -175.3(2) . . . . ?
C60 C54 C55 C56 178.2(3) . . . . ?
C57 C58 C63 C64 61.4(3) . . . . ?
C57 C58 C63 C62 -62.7(3) . . . . ?
C57 C56 C55 C54 -0.1(5) . . . . ?
C27 C26 C35 C34 61.6(3) . . . . ?
C27 C26 C35 C36 -62.0(3) . . . . ?
C4 N1 C13 C18 -92.0(3) . . . . ?
C4 N1 C13 C14 91.4(3) . . . . ?
C4 N1 C1B N3 163.1(3) . . . . ?
C4 N1 C1B C2 40.2(4) . . . . ?
C4 N1 C1A N3 -141.5(5) . . . . ?
C4 N1 C1A C2 -21.6(6) . . . . ?
C35 C26 C27 C28 177.9(3) . . . . ?
C29 C30 C32B C31B 73(2) . . . . ?
C29 C30 C32B C33B -54.0(17) . . . . ?
C29 C30 C32A C31A 66.4(7) . . . . ?
C29 C30 C32A C33A -54.8(7) . . . . ?
C52 C50 C49 C48 -112.4(2) . . . . ?
C55 C54 C60 C59 -68.4(3) . . . . ?
C55 C54 C60 C61 54.5(3) . . . . ?
C51 C50 C49 C48 127.9(2) . . . . ?
C32B C30 C29 C28 -167.8(9) . . . . ?
C8 C9 C10B N2 -1.3(7) . . . . ?
C8 C9 C10B C11B 123.0(7) . . . . ?
C8 C9 C10B C12B -114.1(9) . . . . ?
C8 C9 C10A N2 33.0(4) . . . . ?
C8 C9 C10A C12A -92.0(4) . . . . ?
C8 C9 C10A C11A 147.6(4) . . . . ?
C2 C37 C38 C8 15.9(4) . . . . ?
C2 C39 C40 C8 11.8(4) . . . . ?
C37 C2 C1B N1 -156.4(3) . . . . ?
C37 C2 C1B N3 79.4(4) . . . . ?
C37 C2 C39 C40 -57.2(4) . . . . ?
C37 C2 C3B C4 144.7(3) . . . . ?
C37 C2 C1A N1 -126.0(4) . . . . ?
C37 C2 C1A N3 -4.3(9) . . . . ?
C37 C2 C3A C4 114.2(6) . . . . ?
C9 C8 C38 C37 173.8(3) . . . . ?
C9 C8 C7B N3 140.7(4) . . . . ?
C9 C8 C7B N2 13.7(4) . . . . ?
C9 C8 C40 C39 170.4(3) . . . . ?
C9 C8 C7A N3 -170.1(5) . . . . ?
C9 C8 C7A N2 -40.8(7) . . . . ?
C38 C8 C9 C10B -119.2(5) . . . . ?
C38 C8 C9 C10A -140.8(3) . . . . ?
C38 C8 C7B N3 -101.7(4) . . . . ?
C38 C8 C7B N2 131.3(3) . . . . ?
C38 C8 C40 C39 46.7(3) . . . . ?
C38 C8 C7A N3 -45.5(8) . . . . ?
C38 C8 C7A N2 83.8(7) . . . . ?
C10B N2 C25 C26 105.5(5) . . . . ?
C10B N2 C25 C30 -77.8(5) . . . . ?
C10B N2 C7B N3 -144.3(6) . . . . ?
C10B N2 C7B C8 -17.6(6) . . . . ?
C7B N3 C1B N1 -173.2(3) . . . . ?
C7B N3 C1B C2 -54.1(4) . . . . ?
C7B N2 C25 C26 -105.4(3) . . . . ?
C7B N2 C25 C30 71.3(4) . . . . ?
C7B N2 C10B C9 12.3(7) . . . . ?
C7B N2 C10B C11B -101.1(9) . . . . ?
C7B N2 C10B C12B 141.4(7) . . . . ?
C7B C8 C9 C10B -7.9(6) . . . . ?
C7B C8 C38 C37 60.8(3) . . . . ?
C7B C8 C40 C39 -67.3(4) . . . . ?
C1B N1 C13 C18 116.3(3) . . . . ?
C1B N1 C13 C14 -60.3(4) . . . . ?
C1B N1 C4 C6 -144.9(3) . . . . ?
C1B N1 C4 C3B -17.8(4) . . . . ?
C1B N1 C4 C5 101.3(4) . . . . ?
C1B N3 C7B N2 -167.8(3) . . . . ?
C1B N3 C7B C8 73.0(5) . . . . ?
C1B C2 C37 C38 -85.6(4) . . . . ?
C1B C2 C39 C40 66.0(4) . . . . ?
C1B C2 C3B C4 31.8(4) . . . . ?
C39 C2 C37 C38 42.4(4) . . . . ?
C39 C2 C1B N1 81.6(4) . . . . ?
C39 C2 C1B N3 -42.6(4) . . . . ?
C39 C2 C3B C4 -93.7(4) . . . . ?
C39 C2 C1A N1 128.5(4) . . . . ?
C39 C2 C1A N3 -109.8(6) . . . . ?
C39 C2 C3A C4 -137.6(7) . . . . ?
C40 C8 C9 C10B 120.0(5) . . . . ?
C40 C8 C9 C10A 98.5(3) . . . . ?
C40 C8 C38 C37 -61.7(4) . . . . ?
C40 C8 C7B N3 14.4(6) . . . . ?
C40 C8 C7B N2 -112.6(4) . . . . ?
C40 C8 C7A N3 76.2(6) . . . . ?
C40 C8 C7A N2 -154.5(6) . . . . ?
C6 C4 C3B C2 114.5(4) . . . . ?
C6 C4 C3A C2 154.4(7) . . . . ?
C3B C2 C37 C38 170.1(3) . . . . ?
C3B C2 C1B N1 -44.0(4) . . . . ?
C3B C2 C1B N3 -168.3(3) . . . . ?
C3B C2 C39 C40 -179.4(3) . . . . ?
C5 C4 C3B C2 -133.5(4) . . . . ?
C5 C4 C3A C2 -92.7(9) . . . . ?
C1A N1 C13 C18 71.9(5) . . . . ?
C1A N1 C13 C14 -104.6(4) . . . . ?
C1A N1 C4 C6 -103.3(5) . . . . ?
C1A N1 C4 C5 143.0(5) . . . . ?
C1A N1 C4 C3A -7.3(7) . . . . ?
C1A N3 C7A N2 -172.6(7) . . . . ?
C1A N3 C7A C8 -50.0(8) . . . . ?
C1A C2 C37 C38 -50.6(6) . . . . ?
C1A C2 C39 C40 69.2(4) . . . . ?
C1A C2 C3A C4 -56.5(8) . . . . ?
C7A N3 C1A N1 -177.5(6) . . . . ?
C7A N3 C1A C2 76.3(9) . . . . ?
C7A N2 C25 C26 -64.3(8) . . . . ?
C7A N2 C25 C30 112.4(8) . . . . ?
C7A N2 C10A C9 -57.5(6) . . . . ?
C7A N2 C10A C12A 63.3(6) . . . . ?
C7A N2 C10A C11A -173.1(6) . . . . ?
C7A C8 C9 C10A 0.3(5) . . . . ?
C7A C8 C38 C37 56.4(6) . . . . ?
C7A C8 C40 C39 -94.4(4) . . . . ?
C3A C2 C37 C38 140.9(8) . . . . ?
C3A C2 C39 C40 169.2(5) . . . . ?
C3A C2 C1A N1 45.5(7) . . . . ?
C3A C2 C1A N3 167.3(8) . . . . ?
C10A N2 C25 C26 85.1(4) . . . . ?
C10A N2 C25 C30 -98.2(4) . . . . ?
C10A N2 C7A N3 -178.1(7) . . . . ?
C10A N2 C7A C8 60.6(6) . . . . ?
C32A C30 C29 C28 178.9(5) . . . . ?
